data_4320037
loop_
_publ_author_name
'Marwan Kobeissi'
'Lo\^ic Toupet'
'G\'erard Simonneaux'

_publ_contact_author
;
Toupet Loic
G.M.C.M.-UMR6626
Universite de Rennes
Campus de Beaulieu
35042 RENNES cedex , FRANCE
;
_publ_contact_author_email loic.toupet@univ-rennes1.fr
_publ_contact_author_fax '(33) 2 99 28 67 17'
_publ_contact_author_phone '(33) 2 99 28 60 65'
_publ_section_title
;
 Electronic Structure of Low-Spin Ferric Chlorins: Characterization of
 Bis(dimethylphenylphosphine)(meso-tetraphenylchlorinato)iron(III)
 Triflate
;
_journal_name_full 'Inorganic Chemistry'
_journal_page_first 4494
_journal_page_last 4499
_journal_paper_doi 10.1021/ic0013328
_journal_volume 40
_journal_year 2001
_chemical_formula_sum 'C122 H104 F6 Fe2 N8 O6 P4 S2'
_chemical_formula_weight 2191.83
_space_group_IT_number 1
_symmetry_cell_setting triclinic
_symmetry_space_group_name_Hall 'P 1'
_symmetry_space_group_name_H-M 'P 1'
_atom_sites_solution_hydrogens geom
_atom_sites_solution_primary direct
_atom_sites_solution_secondary difmap
_audit_creation_method SHELXL-97
_cell_angle_alpha 75.202(3)
_cell_angle_beta 77.913(2)
_cell_angle_gamma 63.979(2)
_cell_formula_units_Z 1
_cell_length_a 14.1570(4)
_cell_length_b 14.1860(6)
_cell_length_c 16.1270(8)
_cell_measurement_temperature 293(2)
_cell_volume 2796.2(2)
_computing_structure_refinement 'SHELXL-97 (Sheldrick, 1997)'
_computing_structure_solution 'SHELXS-97 (Sheldrick, 1990)'
_diffrn_ambient_temperature 293(2)
_diffrn_measured_fraction_theta_full 0.996
_diffrn_measured_fraction_theta_max 0.996
_diffrn_radiation_monochromator graphite
_diffrn_radiation_source 'fine-focus sealed tube'
_diffrn_radiation_type MoK\a
_diffrn_radiation_wavelength 0.71069
_diffrn_reflns_av_R_equivalents 0.0000
_diffrn_reflns_av_sigmaI/netI 0.0654
_diffrn_reflns_limit_h_max 18
_diffrn_reflns_limit_h_min 0
_diffrn_reflns_limit_k_max 18
_diffrn_reflns_limit_k_min -16
_diffrn_reflns_limit_l_max 21
_diffrn_reflns_limit_l_min -20
_diffrn_reflns_number 13322
_diffrn_reflns_theta_full 27.89
_diffrn_reflns_theta_max 27.89
_diffrn_reflns_theta_min 1.61
_exptl_absorpt_coefficient_mu 0.422
_exptl_crystal_colour Plate
_exptl_crystal_density_diffrn 1.302
_exptl_crystal_density_method 'not measured'
_exptl_crystal_description Black
_exptl_crystal_F_000 1138
_exptl_crystal_size_max 0.41
_exptl_crystal_size_mid 0.24
_exptl_crystal_size_min 0.09
_refine_diff_density_max 0.765
_refine_diff_density_min -0.795
_refine_diff_density_rms 0.078
_refine_ls_abs_structure_details 'Flack H D (1983), Acta Cryst. A39, 876-881'
_refine_ls_abs_structure_Flack -0.05(3)
_refine_ls_extinction_coef 0.0031(10)
_refine_ls_extinction_expression Fc^*^=kFc[1+0.001xFc^2^\l^3^/sin(2\q)]^-1/4^
_refine_ls_extinction_method SHELXL
_refine_ls_goodness_of_fit_ref 1.029
_refine_ls_hydrogen_treatment mixed
_refine_ls_matrix_type full
_refine_ls_number_parameters 1320
_refine_ls_number_reflns 13322
_refine_ls_number_restraints 13
_refine_ls_restrained_S_all 1.029
_refine_ls_R_factor_all 0.1186
_refine_ls_R_factor_gt 0.0709
_refine_ls_shift/su_max 0.472
_refine_ls_shift/su_mean 0.080
_refine_ls_structure_factor_coef Fsqd
_refine_ls_weighting_details 'calc w=1/[\s^2^(Fo^2^)+(0.1248P)^2^+2.0603P] where P=(Fo^2^+2Fc^2^)/3'
_refine_ls_weighting_scheme calc
_refine_ls_wR_factor_gt 0.1878
_refine_ls_wR_factor_ref 0.2267
_reflns_number_gt 8606
_reflns_number_total 13322
_reflns_threshold_expression >2sigma(I)
_cod_data_source_file ic0013328.cif
_cod_data_source_block mkp1
_cod_depositor_comments
;
The following automatic conversions were performed:

'_symmetry_cell_setting' value 'Triclinic' changed to 'triclinic'
according to the built-in table from CIF Core dictionary named
'cif_core.dic' version 2.4.1 from 2010-06-29.

Automatic conversion script
Id: cif_fix_values 1646 2011-03-28 12:23:43Z adriana 

The following automatic conversions were performed:

data name '_atom_site_symetry_multiplicity' was replaced with
'_atom_site_symmetry_multiplicity' as specified in the replacement
file 'data/replacement-values/replacement_tags.lst'.

Automatic conversion script
Id: cif_correct_tags 9268 2022-04-12 08:56:07Z antanas 
;
_cod_database_code 4320037

loop_
_symmetry_equiv_pos_as_xyz
'x, y, z'

loop_
_atom_site_label
_atom_site_type_symbol
_atom_site_fract_x
_atom_site_fract_y
_atom_site_fract_z
_atom_site_U_iso_or_equiv
_atom_site_adp_type
_atom_site_occupancy
_atom_site_symmetry_multiplicity
_atom_site_calc_flag
_atom_site_refinement_flags
_atom_site_disorder_assembly
_atom_site_disorder_group
S1 S -0.0056(4) 0.7744(4) -0.6897(3) 0.0951(13) Uiso 1 1 d . . .
O1 O 0.0460(6) 0.8412(6) -0.6921(5) 0.067(2) Uiso 1 1 d . . .
O2 O 1.0562(7) 0.6797(7) 0.2718(6) 0.073(2) Uiso 1 1 d . . .
O3 O 0.9372(7) -0.2339(7) 0.3934(6) 0.072(2) Uiso 1 1 d . . .
C130 C 0.8868(4) 0.8588(4) 0.2388(3) 0.0076(10) Uiso 1 1 d . . .
F1 F 0.8252(7) 0.8046(7) 0.2495(6) 0.095(3) Uiso 1 1 d . . .
F2 F -0.0678(7) 0.8872(7) 0.1603(6) 0.094(3) Uiso 1 1 d . . .
F3 F 0.8311(9) -0.0544(9) 0.2604(8) 0.130(4) Uiso 1 1 d . . .
S2 S 0.3119(13) 1.3149(14) -0.1374(11) 0.301(6) Uiso 1 1 d . . .
O4 O 1.2683(18) 0.3384(18) -0.0451(13) 0.088(6) Uiso 0.50 1 d P . .
O5 O 0.3934(12) 1.2105(12) -0.1551(10) 0.077(4) Uiso 0.50 1 d P . .
O6 O 0.3319(14) 1.4034(15) -0.1593(12) 0.096(5) Uiso 0.50 1 d P . .
O8 O 0.332(2) 1.294(2) -0.045(2) 0.137(10) Uiso 0.50 1 d P . .
C131 C 0.258(3) 1.329(3) -0.202(2) 0.111(9) Uiso 0.50 1 d P . .
F4 F 0.1573(13) 1.4227(14) -0.2246(11) 0.192(6) Uiso 1 1 d . . .
F5 F 0.2821(16) 1.3388(16) -0.2967(14) 0.243(8) Uiso 1 1 d . . .
F6 F 0.188(2) 1.304(3) -0.197(2) 0.329(13) Uiso 1 1 d . . .
C132 C 0.6211(19) 0.3392(18) 0.5948(13) 0.089(5) Uiso 0.70 1 d P . .
C133 C 0.6131(19) 0.252(2) 0.5969(14) 0.093(6) Uiso 0.70 1 d P . .
C134 C 0.5567(12) 1.3233(12) -0.3233(10) 0.079(4) Uiso 1 1 d . . .
C135 C 0.680(3) 0.356(3) -0.230(2) 0.108(9) Uiso 0.50 1 d P . .
C136 C 0.5840(8) 0.3182(8) 0.6915(7) 0.048(2) Uiso 1 1 d . . .
C137 C -0.305(2) 1.269(2) -0.2156(18) 0.095(6) Uiso 0.70 1 d P . .
C138 C 0.744(2) 0.245(2) 0.751(2) 0.090(7) Uiso 0.50 1 d P . .
C139 C 0.5849(19) 0.3047(19) 0.5962(13) 0.074(5) Uiso 0.70 1 d P . .
C140 C 0.6645(18) 0.3302(17) 0.6165(14) 0.064(5) Uiso 0.50 1 d P . .
C141 C -0.343(3) 1.299(3) -0.171(2) 0.108(9) Uiso 0.50 1 d P . .
C142 C 0.587(6) 0.288(5) 0.783(5) 0.23(3) Uiso 0.50 1 d P . .
Fe1 Fe 0.94162(15) 0.31437(15) 0.27489(13) 0.0353(2) Uani 1 1 d . . .
Fe61 Fe 0.44124(15) 0.81482(16) -0.22534(14) 0.0356(2) Uani 1 1 d . . .
P1 P 0.8488(2) 0.4394(2) 0.36618(19) 0.0434(7) Uani 1 1 d . . .
P2 P 1.0360(2) 0.1889(2) 0.1843(2) 0.0465(8) Uani 1 1 d . . .
P61 P 0.4282(2) 0.6692(2) -0.12135(18) 0.0440(7) Uani 1 1 d . . .
P62 P 0.4552(2) 0.9608(2) -0.32860(19) 0.0452(7) Uani 1 1 d . . .
N1 N 0.8349(7) 0.2501(7) 0.3163(6) 0.038(2) Uani 1 1 d . . .
N2 N 0.8586(7) 0.4106(7) 0.1796(6) 0.042(2) Uani 1 1 d . . .
N3 N 1.0471(7) 0.3814(7) 0.2326(6) 0.042(2) Uani 1 1 d . . .
N4 N 1.0284(6) 0.2173(7) 0.3697(6) 0.038(2) Uani 1 1 d . . .
N61 N 0.3794(7) 0.9104(7) -0.1345(5) 0.038(2) Uani 1 1 d . . .
N62 N 0.2962(7) 0.8560(7) -0.2503(6) 0.041(2) Uani 1 1 d . . .
N63 N 0.4981(7) 0.7180(7) -0.3124(7) 0.043(2) Uani 1 1 d . . .
N64 N 0.5878(6) 0.7743(6) -0.2002(6) 0.037(2) Uani 1 1 d . . .
C1 C 0.8383(9) 0.1713(9) 0.3865(8) 0.045(3) Uani 1 1 d . . .
C2 C 0.7461(10) 0.1466(11) 0.3982(8) 0.057(3) Uani 1 1 d . . .
H2A H 0.7679 0.0708 0.4018 0.069 Uiso 1 1 calc R . .
H2B H 0.7017 0.1669 0.4508 0.069 Uiso 1 1 calc R . .
C3 C 0.6893(10) 0.2070(11) 0.3240(8) 0.062(3) Uani 1 1 d . . .
H3A H 0.6170 0.2534 0.3411 0.075 Uiso 1 1 calc R . .
H3B H 0.6888 0.1601 0.2897 0.075 Uiso 1 1 calc R . .
C4 C 0.7498(9) 0.2685(10) 0.2769(8) 0.049(3) Uani 1 1 d . . .
C5 C 0.7173(9) 0.3428(9) 0.2017(8) 0.041(3) Uani 1 1 d . . .
C6 C 0.7691(8) 0.4121(9) 0.1580(8) 0.044(3) Uani 1 1 d . . .
C7 C 0.7322(10) 0.4915(11) 0.0822(8) 0.059(3) Uani 1 1 d . . .
H7 H 0.6752 0.5049 0.0542 0.071 Uiso 1 1 calc R . .
C8 C 0.7987(11) 0.5428(12) 0.0602(8) 0.068(4) Uani 1 1 d . . .
H8 H 0.7932 0.6013 0.0161 0.082 Uiso 1 1 calc R . .
C9 C 0.8772(9) 0.4901(10) 0.1171(8) 0.054(3) Uani 1 1 d . . .
C10 C 0.9698(9) 0.5083(9) 0.1044(8) 0.046(3) Uani 1 1 d . . .
C11 C 1.0469(8) 0.4572(9) 0.1585(8) 0.045(3) Uani 1 1 d . . .
C12 C 1.1387(10) 0.4828(10) 0.1505(10) 0.065(4) Uani 1 1 d . . .
H12 H 1.1575 0.5304 0.1065 0.078 Uiso 1 1 calc R . .
C13 C 1.1909(9) 0.4219(11) 0.2213(9) 0.062(4) Uani 1 1 d . . .
H13 H 1.2512 0.4226 0.2349 0.074 Uiso 1 1 calc R . .
C14 C 1.1361(8) 0.3560(8) 0.2713(7) 0.035(2) Uani 1 1 d . . .
C15 C 1.1680(9) 0.2804(10) 0.3443(8) 0.046(3) Uani 1 1 d . . .
C16 C 1.1193(9) 0.2158(10) 0.3891(8) 0.049(3) Uani 1 1 d . . .
C17 C 1.1515(10) 0.1407(12) 0.4643(10) 0.073(5) Uani 1 1 d . . .
H17 H 1.2108 0.1252 0.4902 0.088 Uiso 1 1 calc R . .
C18 C 1.0816(9) 0.0941(9) 0.4933(8) 0.054(3) Uani 1 1 d . . .
H18 H 1.0842 0.0414 0.5420 0.065 Uiso 1 1 calc R . .
C19 C 1.0029(8) 0.1426(8) 0.4336(7) 0.039(2) Uani 1 1 d . . .
C20 C 0.9180(9) 0.1167(9) 0.4396(7) 0.044(3) Uani 1 1 d . . .
C21 C 0.6252(10) 0.3553(9) 0.1681(8) 0.045(3) Uani 1 1 d . . .
C22 C 0.5279(10) 0.4370(11) 0.1771(10) 0.058(3) Uani 1 1 d . . .
H22 H 0.5187 0.4864 0.2098 0.070 Uiso 1 1 calc R . .
C23 C 0.4418(11) 0.4501(12) 0.1397(11) 0.070(4) Uani 1 1 d . . .
H23 H 0.3785 0.5099 0.1443 0.084 Uiso 1 1 calc R . .
C24 C 0.4498(11) 0.3758(14) 0.0963(10) 0.080(5) Uani 1 1 d . . .
H24 H 0.3921 0.3818 0.0732 0.096 Uiso 1 1 calc R . .
C25 C 0.5522(11) 0.2867(14) 0.0874(10) 0.079(4) Uani 1 1 d . . .
H25 H 0.5612 0.2354 0.0568 0.095 Uiso 1 1 calc R . .
C26 C 0.6323(11) 0.2784(11) 0.1227(11) 0.074(4) Uani 1 1 d . . .
H26 H 0.6963 0.2196 0.1176 0.089 Uiso 1 1 calc R . .
C27 C 0.9812(9) 0.5943(10) 0.0292(9) 0.055(3) Uani 1 1 d . . .
C28 C 0.9338(11) 0.6995(9) 0.0401(8) 0.058(3) Uani 1 1 d . . .
H28 H 0.8953 0.7200 0.0916 0.070 Uiso 1 1 calc R . .
C29 C 0.9487(17) 0.7731(13) -0.0329(13) 0.100(6) Uani 1 1 d . . .
H29 H 0.9231 0.8440 -0.0271 0.120 Uiso 1 1 calc R . .
C30 C 0.9946(13) 0.7500(15) -0.1064(12) 0.081(5) Uani 1 1 d . . .
H30 H 0.9994 0.8032 -0.1525 0.097 Uiso 1 1 calc R . .
C31 C 1.0360(14) 0.6479(18) -0.1164(12) 0.107(7) Uani 1 1 d . . .
H31 H 1.0715 0.6299 -0.1694 0.129 Uiso 1 1 calc R . .
C32 C 1.0259(14) 0.5673(13) -0.0468(9) 0.088(5) Uani 1 1 d . . .
H32 H 1.0500 0.4973 -0.0544 0.106 Uiso 1 1 calc R . .
C33 C 1.2640(9) 0.2753(11) 0.3831(8) 0.055(3) Uani 1 1 d . . .
C34 C 1.2553(10) 0.3484(14) 0.4237(10) 0.080(5) Uani 1 1 d . . .
H34 H 1.1920 0.4076 0.4303 0.096 Uiso 1 1 calc R . .
C35 C 1.3502(14) 0.3318(18) 0.4578(14) 0.113(7) Uani 1 1 d . . .
H35 H 1.3460 0.3834 0.4858 0.135 Uiso 1 1 calc R . .
C36 C 1.4340(13) 0.2557(15) 0.4522(12) 0.079(5) Uani 1 1 d . . .
H36 H 1.4907 0.2498 0.4768 0.095 Uiso 1 1 calc R . .
C37 C 1.4459(9) 0.1788(12) 0.4101(10) 0.076(5) Uani 1 1 d . . .
H37 H 1.5114 0.1218 0.4045 0.092 Uiso 1 1 calc R . .
C38 C 1.3612(10) 0.1845(12) 0.3756(10) 0.061(4) Uani 1 1 d . . .
H38 H 1.3677 0.1310 0.3486 0.073 Uiso 1 1 calc R . .
C39 C 0.9073(10) 0.0360(9) 0.5159(8) 0.049(3) Uani 1 1 d . . .
C40 C 0.8516(14) 0.0625(14) 0.5950(11) 0.089(6) Uani 1 1 d . . .
H40 H 0.8180 0.1338 0.6006 0.107 Uiso 1 1 calc R . .
C41 C 0.8454(17) -0.0175(15) 0.6668(9) 0.114(7) Uani 1 1 d . . .
H41 H 0.8151 0.0007 0.7206 0.137 Uiso 1 1 calc R . .
C42 C 0.8838(15) -0.1208(13) 0.6570(13) 0.092(6) Uani 1 1 d . . .
H42 H 0.8742 -0.1720 0.7030 0.111 Uiso 1 1 calc R . .
C43 C 0.9388(11) -0.1511(12) 0.5766(11) 0.076(4) Uani 1 1 d . . .
H43 H 0.9704 -0.2220 0.5699 0.091 Uiso 1 1 calc R . .
C44 C 0.9426(13) -0.0715(11) 0.5109(12) 0.080(5) Uani 1 1 d . . .
H44 H 0.9714 -0.0899 0.4569 0.096 Uiso 1 1 calc R . .
C45 C 1.1745(9) 0.1178(10) 0.1934(9) 0.053(3) Uani 1 1 d . . .
C46 C 1.2451(11) 0.1568(14) 0.1568(10) 0.073(4) Uani 1 1 d . . .
H46 H 1.2209 0.2254 0.1239 0.087 Uiso 1 1 calc R . .
C47 C 1.3638(14) 0.099(2) 0.1638(14) 0.113(7) Uani 1 1 d . . .
H47 H 1.4140 0.1244 0.1341 0.136 Uiso 1 1 calc R . .
C48 C 1.3868(11) 0.0002(13) 0.2214(10) 0.086(5) Uani 1 1 d . . .
H48 H 1.4577 -0.0419 0.2284 0.103 Uiso 1 1 calc R . .
C49 C 1.3150(15) -0.0403(14) 0.2686(11) 0.095(5) Uani 1 1 d . . .
H49 H 1.3355 -0.1042 0.3082 0.114 Uiso 1 1 calc R . .
C50 C 1.2101(11) 0.0205(12) 0.2531(10) 0.076(4) Uani 1 1 d . . .
H50 H 1.1598 -0.0045 0.2842 0.091 Uiso 1 1 calc R . .
C51 C 1.0321(12) 0.2480(13) 0.0706(8) 0.074(4) Uani 1 1 d . . .
H51A H 1.0569 0.3037 0.0580 0.088 Uiso 1 1 calc R . .
H51B H 0.9607 0.2773 0.0568 0.088 Uiso 1 1 calc R . .
H51C H 1.0765 0.1942 0.0368 0.088 Uiso 1 1 calc R . .
C52 C 0.9900(11) 0.0886(10) 0.1995(11) 0.071(4) Uani 1 1 d . . .
H52A H 0.9924 0.0524 0.2586 0.086 Uiso 1 1 calc R . .
H52B H 1.0340 0.0385 0.1625 0.086 Uiso 1 1 calc R . .
H52C H 0.9185 0.1201 0.1857 0.086 Uiso 1 1 calc R . .
C53 C 0.7079(9) 0.5129(10) 0.3502(8) 0.055(3) Uani 1 1 d . . .
C54 C 0.6339(11) 0.4717(13) 0.3984(10) 0.068(4) Uani 1 1 d . . .
H54 H 0.6541 0.4086 0.4389 0.081 Uiso 1 1 calc R . .
C55 C 0.5352(11) 0.5276(15) 0.3825(10) 0.073(4) Uani 1 1 d . . .
H55 H 0.4868 0.4984 0.4099 0.087 Uiso 1 1 calc R . .
C56 C 0.4988(15) 0.621(2) 0.3316(17) 0.131(9) Uani 1 1 d . . .
H56 H 0.4273 0.6573 0.3244 0.157 Uiso 1 1 calc R . .
C57 C 0.5653(13) 0.6578(16) 0.2931(14) 0.110(7) Uani 1 1 d . . .
H57 H 0.5389 0.7248 0.2580 0.132 Uiso 1 1 calc R . .
C58 C 0.6736(12) 0.6105(11) 0.2968(11) 0.091(6) Uani 1 1 d . . .
H58 H 0.7188 0.6422 0.2659 0.110 Uiso 1 1 calc R . .
C59 C 0.9004(11) 0.5427(12) 0.3566(10) 0.070(4) Uani 1 1 d . . .
H59A H 0.9740 0.5083 0.3652 0.084 Uiso 1 1 calc R . .
H59B H 0.8617 0.5861 0.3995 0.084 Uiso 1 1 calc R . .
H59C H 0.8923 0.5867 0.3002 0.084 Uiso 1 1 calc R . .
C60 C 0.8542(10) 0.3830(10) 0.4795(9) 0.067(4) Uani 1 1 d . . .
H60A H 0.9266 0.3414 0.4904 0.081 Uiso 1 1 calc R . .
H60B H 0.8162 0.3380 0.4962 0.081 Uiso 1 1 calc R . .
H60C H 0.8227 0.4394 0.5122 0.081 Uiso 1 1 calc R . .
C61 C 0.4401(9) 0.9243(10) -0.0839(8) 0.047(3) Uani 1 1 d . . .
C62 C 0.3726(11) 0.9954(12) -0.0245(11) 0.075(4) Uani 1 1 d . . .
H62A H 0.3874 1.0583 -0.0355 0.090 Uiso 1 1 calc R . .
H62B H 0.3832 0.9595 0.0348 0.090 Uiso 1 1 calc R . .
C63 C 0.2635(9) 1.0246(10) -0.0411(9) 0.063(4) Uani 1 1 d . . .
H63A H 0.2266 1.1012 -0.0587 0.076 Uiso 1 1 calc R . .
H63B H 0.2237 1.0001 0.0096 0.076 Uiso 1 1 calc R . .
C64 C 0.2799(9) 0.9680(9) -0.1125(6) 0.042(3) Uani 1 1 d . . .
C65 C 0.1930(9) 0.9774(9) -0.1464(7) 0.044(3) Uani 1 1 d D . .
C66 C 0.2034(7) 0.9251(8) -0.2120(6) 0.034(2) Uani 1 1 d D . .
C67 C 0.1175(9) 0.9327(9) -0.2496(7) 0.049(3) Uani 1 1 d D . .
H67 H 0.0465 0.9748 -0.2355 0.059 Uiso 1 1 calc R . .
C68 C 0.1547(8) 0.8701(9) -0.3079(7) 0.050(3) Uani 1 1 d D . .
H68 H 0.1153 0.8593 -0.3412 0.060 Uiso 1 1 calc R . .
C69 C 0.2666(8) 0.8228(9) -0.3095(8) 0.042(3) Uani 1 1 d D . .
C70 C 0.3356(8) 0.7503(9) -0.3613(7) 0.048(3) Uani 1 1 d D . .
C71 C 0.4418(9) 0.7022(9) -0.3623(7) 0.042(3) Uani 1 1 d D . .
C72 C 0.5123(7) 0.6290(9) -0.4221(8) 0.052(3) Uani 1 1 d D . .
H72 H 0.4927 0.6042 -0.4610 0.062 Uiso 1 1 calc R . .
C73 C 0.6138(10) 0.6057(11) -0.4071(9) 0.065(4) Uani 1 1 d D . .
H73 H 0.6760 0.5628 -0.4359 0.079 Uiso 1 1 calc R . .
C74 C 0.6076(8) 0.6583(9) -0.3399(8) 0.048(3) Uani 1 1 d D . .
C75 C 0.6902(8) 0.6512(9) -0.3030(7) 0.045(3) Uani 1 1 d D . .
C76 C 0.6816(8) 0.7043(10) -0.2384(9) 0.051(3) Uani 1 1 d . . .
C77 C 0.7701(8) 0.6925(10) -0.2005(8) 0.048(3) Uani 1 1 d . . .
H77 H 0.8408 0.6492 -0.2143 0.058 Uiso 1 1 calc R . .
C78 C 0.7312(7) 0.7563(9) -0.1410(8) 0.047(3) Uani 1 1 d . . .
H78 H 0.7705 0.7651 -0.1064 0.057 Uiso 1 1 calc R . .
C79 C 0.6176(8) 0.8083(9) -0.1410(8) 0.040(3) Uani 1 1 d . . .
C80 C 0.5513(8) 0.8802(8) -0.0865(7) 0.043(3) Uani 1 1 d . . .
C81 C 0.0860(9) 1.0488(10) -0.1141(7) 0.051(3) Uani 1 1 d . . .
C82 C 0.0376(10) 1.1522(11) -0.1568(11) 0.108(7) Uani 1 1 d . . .
H82 H 0.0700 1.1790 -0.2077 0.130 Uiso 1 1 calc R . .
C83 C -0.0641(13) 1.2162(13) -0.1199(12) 0.113(7) Uani 1 1 d . . .
H83 H -0.0916 1.2896 -0.1396 0.135 Uiso 1 1 calc R . .
C84 C -0.1225(11) 1.1744(14) -0.0570(12) 0.095(6) Uani 1 1 d . . .
H84 H -0.1944 1.2137 -0.0437 0.114 Uiso 1 1 calc R . .
C85 C -0.0728(10) 1.0734(11) -0.0140(8) 0.065(4) Uani 1 1 d . . .
H85 H -0.1064 1.0486 0.0372 0.078 Uiso 1 1 calc R . .
C86 C 0.0267(9) 1.0068(10) -0.0449(9) 0.063(4) Uani 1 1 d . . .
H86 H 0.0548 0.9346 -0.0205 0.075 Uiso 1 1 calc R . .
C87 C 0.2899(9) 0.7135(10) -0.4184(8) 0.050(3) Uani 1 1 d . . .
C88 C 0.2646(12) 0.6298(11) -0.3907(12) 0.075(4) Uani 1 1 d . . .
H88 H 0.2712 0.5929 -0.3341 0.090 Uiso 1 1 calc R . .
C89 C 0.2286(14) 0.5992(14) -0.4474(14) 0.100(6) Uani 1 1 d . . .
H89 H 0.2241 0.5334 -0.4305 0.120 Uiso 1 1 calc R . .
C90 C 0.2006(13) 0.6533(15) -0.5218(13) 0.087(5) Uani 1 1 d . . .
H90 H 0.1650 0.6353 -0.5533 0.104 Uiso 1 1 calc R . .
C91 C 0.2279(13) 0.7439(18) -0.5533(12) 0.100(6) Uani 1 1 d . . .
H91 H 0.2195 0.7801 -0.6100 0.120 Uiso 1 1 calc R . .
C92 C 0.2658(11) 0.7762(13) -0.5000(10) 0.068(4) Uani 1 1 d . . .
H92 H 0.2756 0.8393 -0.5175 0.081 Uiso 1 1 calc R . .
C93 C 0.8013(8) 0.5815(9) -0.3380(8) 0.048(3) Uani 1 1 d . . .
C94 C 0.8596(10) 0.6180(12) -0.4047(10) 0.065(4) Uani 1 1 d . . .
H94 H 0.8304 0.6882 -0.4338 0.078 Uiso 1 1 calc R . .
C95 C 0.9626(10) 0.5517(15) -0.4303(11) 0.088(5) Uani 1 1 d . . .
H95 H 1.0043 0.5796 -0.4724 0.106 Uiso 1 1 calc R . .
C96 C 1.0020(10) 0.4490(13) -0.3952(9) 0.071(4) Uani 1 1 d . . .
H96 H 1.0689 0.4048 -0.4169 0.086 Uiso 1 1 calc R . .
C97 C 0.9489(13) 0.4067(14) -0.3298(12) 0.110(7) Uani 1 1 d . . .
H97 H 0.9799 0.3360 -0.3020 0.132 Uiso 1 1 calc R . .
C98 C 0.8436(12) 0.4739(12) -0.3044(8) 0.079(4) Uani 1 1 d . . .
H98 H 0.8017 0.4447 -0.2640 0.095 Uiso 1 1 calc R . .
C99 C 0.6011(9) 0.9055(9) -0.0287(8) 0.048(3) Uani 1 1 d . . .
C100 C 0.6202(13) 1.0009(13) -0.0579(11) 0.081(5) Uani 1 1 d . . .
H100 H 0.6001 1.0440 -0.1108 0.098 Uiso 1 1 calc R . .
C101 C 0.6689(13) 1.0287(13) -0.0068(12) 0.088(5) Uani 1 1 d . . .
H101 H 0.6904 1.0846 -0.0270 0.105 Uiso 1 1 calc R . .
C102 C 0.6838(13) 0.9662(15) 0.0788(11) 0.087(5) Uani 1 1 d . . .
H102 H 0.7076 0.9879 0.1171 0.104 Uiso 1 1 calc R . .
C103 C 0.6658(10) 0.8820(13) 0.1042(9) 0.064(3) Uani 1 1 d . . .
H103 H 0.6828 0.8406 0.1583 0.077 Uiso 1 1 calc R . .
C104 C 0.6207(9) 0.8509(13) 0.0515(9) 0.063(4) Uani 1 1 d . . .
H104 H 0.6042 0.7919 0.0727 0.075 Uiso 1 1 calc R . .
C105 C 0.3624(9) 0.6982(8) -0.0169(8) 0.049(3) Uani 1 1 d . . .
C106 C 0.2569(10) 0.7129(11) 0.0089(9) 0.063(3) Uani 1 1 d . . .
H106 H 0.2220 0.7056 -0.0304 0.076 Uiso 1 1 calc R . .
C107 C 0.2024(14) 0.7358(13) 0.0826(12) 0.086(4) Uani 1 1 d . . .
H107 H 0.1360 0.7345 0.0996 0.103 Uiso 1 1 calc R . .
C108 C 0.2581(17) 0.7658(16) 0.1401(11) 0.115(8) Uani 1 1 d . . .
H108 H 0.2232 0.7950 0.1891 0.138 Uiso 1 1 calc R . .
C109 C 0.3580(16) 0.7465(13) 0.1134(11) 0.090(5) Uani 1 1 d . . .
H109 H 0.3946 0.7522 0.1521 0.108 Uiso 1 1 calc R . .
C110 C 0.4176(12) 0.7187(12) 0.0363(8) 0.065(4) Uani 1 1 d . . .
H110 H 0.4864 0.7140 0.0209 0.079 Uiso 1 1 calc R . .
C111 C 0.5550(9) 0.5663(11) -0.0941(9) 0.069(4) Uani 1 1 d . . .
H11A H 0.5951 0.5973 -0.0781 0.082 Uiso 1 1 calc R . .
H11B H 0.5925 0.5332 -0.1430 0.082 Uiso 1 1 calc R . .
H11C H 0.5447 0.5137 -0.0466 0.082 Uiso 1 1 calc R . .
C112 C 0.3601(12) 0.6015(11) -0.1531(9) 0.070(4) Uani 1 1 d . . .
H11D H 0.3913 0.5838 -0.2090 0.084 Uiso 1 1 calc R . .
H11E H 0.2866 0.6481 -0.1553 0.084 Uiso 1 1 calc R . .
H11F H 0.3670 0.5375 -0.1117 0.084 Uiso 1 1 calc R . .
C113 C 0.5255(10) 0.9240(10) -0.4321(7) 0.051(3) Uani 1 1 d . . .
C114 C 0.4771(12) 0.9086(12) -0.4869(10) 0.070(4) Uani 1 1 d . . .
H114 H 0.4059 0.9222 -0.4714 0.084 Uiso 1 1 calc R . .
C115 C 0.5242(18) 0.8732(16) -0.5674(10) 0.100(6) Uani 1 1 d . . .
H115 H 0.4914 0.8563 -0.6023 0.120 Uiso 1 1 calc R . .
C116 C 0.6298(17) 0.8678(15) -0.5857(13) 0.099(6) Uani 1 1 d . . .
H116 H 0.6646 0.8558 -0.6402 0.118 Uiso 1 1 calc R . .
C117 C 0.6756(14) 0.8772(15) -0.5390(12) 0.096(6) Uani 1 1 d . . .
H117 H 0.7474 0.8603 -0.5548 0.116 Uiso 1 1 calc R . .
C118 C 0.6289(11) 0.9135(12) -0.4569(10) 0.089(5) Uani 1 1 d . . .
H118 H 0.6656 0.9283 -0.4240 0.106 Uiso 1 1 calc R . .
C119 C 0.5195(15) 1.0267(13) -0.2989(11) 0.086(5) Uani 1 1 d . . .
H11G H 0.4862 1.0477 -0.2443 0.103 Uiso 1 1 calc R . .
H11H H 0.5149 1.0889 -0.3420 0.103 Uiso 1 1 calc R . .
H11I H 0.5925 0.9795 -0.2941 0.103 Uiso 1 1 calc R . .
C120 C 0.3261(11) 1.0686(9) -0.3499(8) 0.068(4) Uani 1 1 d . . .
H12A H 0.2870 1.0899 -0.2967 0.081 Uiso 1 1 calc R . .
H12B H 0.2878 1.0443 -0.3759 0.081 Uiso 1 1 calc R . .
H12C H 0.3358 1.1284 -0.3885 0.081 Uiso 1 1 calc R . .

loop_
_atom_site_aniso_label
_atom_site_aniso_U_11
_atom_site_aniso_U_22
_atom_site_aniso_U_33
_atom_site_aniso_U_23
_atom_site_aniso_U_13
_atom_site_aniso_U_12
Fe1 0.0337(4) 0.0351(4) 0.0357(4) -0.0039(3) -0.0012(3) -0.0154(3)
Fe61 0.0342(4) 0.0374(4) 0.0353(4) -0.0064(3) -0.0054(3) -0.0141(3)
P1 0.0410(16) 0.0420(16) 0.0442(18) -0.0137(14) -0.0014(13) -0.0127(13)
P2 0.0470(17) 0.0438(17) 0.050(2) -0.0126(14) 0.0030(15) -0.0210(14)
P61 0.0484(17) 0.0437(16) 0.0373(17) -0.0016(13) -0.0061(13) -0.0191(14)
P62 0.0494(17) 0.0417(15) 0.0441(19) -0.0047(14) -0.0050(14) -0.0201(14)
N1 0.036(4) 0.045(5) 0.038(5) 0.000(4) -0.003(4) -0.025(4)
N2 0.041(5) 0.037(5) 0.052(6) -0.002(4) -0.011(4) -0.020(4)
N3 0.038(5) 0.033(4) 0.046(6) -0.006(4) -0.001(4) -0.009(4)
N4 0.034(4) 0.040(5) 0.033(5) -0.003(4) 0.002(4) -0.014(4)
N61 0.052(5) 0.046(5) 0.026(4) -0.004(3) -0.012(4) -0.028(4)
N62 0.044(5) 0.052(5) 0.035(5) -0.009(4) -0.009(4) -0.024(4)
N63 0.028(4) 0.040(5) 0.056(6) -0.014(4) 0.000(4) -0.009(4)
N64 0.029(4) 0.031(4) 0.044(6) -0.009(4) -0.001(4) -0.006(4)
C1 0.052(6) 0.049(6) 0.044(7) -0.009(5) 0.000(5) -0.033(5)
C2 0.051(7) 0.081(9) 0.053(8) -0.004(7) -0.003(6) -0.043(7)
C3 0.055(7) 0.064(7) 0.049(7) 0.003(6) -0.010(5) -0.012(6)
C4 0.040(6) 0.057(7) 0.057(8) -0.007(6) -0.007(5) -0.027(6)
C5 0.040(6) 0.043(6) 0.043(6) -0.005(5) -0.002(5) -0.023(5)
C6 0.036(5) 0.050(6) 0.048(7) -0.006(5) -0.015(5) -0.016(5)
C7 0.058(7) 0.070(8) 0.040(6) 0.003(6) -0.010(5) -0.023(7)
C8 0.075(9) 0.083(9) 0.043(7) 0.018(6) -0.027(6) -0.036(8)
C9 0.041(6) 0.057(7) 0.048(7) 0.003(6) 0.001(5) -0.014(5)
C10 0.046(6) 0.042(6) 0.045(6) -0.008(5) 0.005(5) -0.018(5)
C11 0.035(5) 0.045(6) 0.046(7) 0.006(5) -0.001(5) -0.017(5)
C12 0.056(8) 0.055(7) 0.077(10) 0.017(7) -0.016(7) -0.028(7)
C13 0.057(7) 0.081(8) 0.067(8) 0.007(6) -0.004(6) -0.058(7)
C14 0.033(5) 0.032(5) 0.039(6) -0.006(4) 0.002(4) -0.014(4)
C15 0.043(6) 0.055(7) 0.044(7) -0.008(5) -0.009(5) -0.022(6)
C16 0.050(7) 0.055(7) 0.039(6) 0.005(5) -0.003(5) -0.028(6)
C17 0.055(7) 0.091(10) 0.079(10) 0.028(8) -0.035(7) -0.046(8)
C18 0.046(6) 0.045(6) 0.063(8) 0.012(5) -0.006(5) -0.024(5)
C19 0.045(6) 0.037(5) 0.037(6) 0.006(4) -0.007(5) -0.023(5)
C20 0.050(6) 0.042(6) 0.038(6) 0.004(5) -0.001(5) -0.026(5)
C21 0.056(7) 0.045(6) 0.046(7) -0.007(5) -0.005(5) -0.030(5)
C22 0.043(6) 0.055(7) 0.075(9) -0.008(6) -0.012(6) -0.018(6)
C23 0.062(8) 0.068(8) 0.098(12) -0.016(8) -0.017(8) -0.039(7)
C24 0.052(8) 0.128(14) 0.066(10) -0.007(9) -0.017(7) -0.042(9)
C25 0.059(7) 0.112(11) 0.078(9) -0.047(8) -0.002(6) -0.032(7)
C26 0.055(8) 0.068(8) 0.100(12) -0.034(8) -0.018(7) -0.010(6)
C27 0.048(6) 0.060(7) 0.055(8) 0.023(6) -0.010(5) -0.036(6)
C28 0.075(8) 0.047(7) 0.046(6) -0.003(5) -0.003(6) -0.023(6)
C29 0.164(18) 0.056(8) 0.094(14) 0.016(8) -0.034(13) -0.064(10)
C30 0.071(9) 0.091(12) 0.074(11) 0.030(9) -0.003(7) -0.053(9)
C31 0.095(12) 0.131(17) 0.078(12) 0.012(11) 0.029(9) -0.064(12)
C32 0.119(13) 0.066(9) 0.051(9) 0.001(7) 0.007(8) -0.024(9)
C33 0.034(5) 0.085(9) 0.051(7) -0.012(7) -0.003(5) -0.031(6)
C34 0.049(7) 0.132(13) 0.086(11) -0.064(10) 0.017(7) -0.048(8)
C35 0.069(10) 0.154(17) 0.168(19) -0.084(15) -0.010(10) -0.064(11)
C36 0.063(10) 0.101(12) 0.104(13) -0.030(11) -0.012(9) -0.055(10)
C37 0.031(6) 0.084(9) 0.086(10) 0.028(8) -0.015(6) -0.018(6)
C38 0.055(7) 0.063(8) 0.070(9) -0.003(7) -0.018(6) -0.028(6)
C39 0.053(7) 0.043(6) 0.047(7) -0.004(5) -0.005(5) -0.018(5)
C40 0.097(11) 0.074(10) 0.075(11) -0.006(8) 0.036(9) -0.041(9)
C41 0.170(19) 0.088(12) 0.037(8) 0.005(8) 0.012(9) -0.028(12)
C42 0.104(13) 0.075(11) 0.104(14) 0.037(10) -0.037(11) -0.061(10)
C43 0.071(8) 0.057(8) 0.097(12) 0.012(8) -0.007(8) -0.038(7)
C44 0.086(10) 0.051(8) 0.102(12) 0.003(7) -0.008(9) -0.037(8)
C45 0.047(7) 0.053(7) 0.062(8) -0.033(6) -0.009(6) -0.010(5)
C46 0.053(8) 0.085(10) 0.077(11) -0.019(8) -0.006(7) -0.023(8)
C47 0.066(9) 0.169(19) 0.121(16) -0.087(15) 0.019(10) -0.042(11)
C48 0.049(8) 0.097(10) 0.066(8) -0.014(8) -0.020(6) 0.016(7)
C49 0.093(12) 0.080(9) 0.077(9) 0.014(7) -0.026(8) -0.011(8)
C50 0.058(8) 0.083(10) 0.082(11) -0.009(8) 0.001(7) -0.033(7)
C51 0.081(10) 0.094(10) 0.037(7) -0.011(7) 0.005(6) -0.033(8)
C52 0.065(7) 0.050(6) 0.114(12) -0.041(7) -0.013(7) -0.020(6)
C53 0.040(6) 0.062(7) 0.043(6) -0.006(5) 0.003(5) -0.008(5)
C54 0.063(9) 0.077(9) 0.066(9) -0.028(7) 0.015(7) -0.033(7)
C55 0.045(6) 0.104(11) 0.079(9) -0.025(8) 0.002(6) -0.039(7)
C56 0.067(11) 0.18(2) 0.18(2) -0.138(19) 0.022(12) -0.034(13)
C57 0.062(9) 0.107(13) 0.121(15) -0.041(11) -0.011(9) 0.012(9)
C58 0.083(10) 0.054(7) 0.089(11) -0.013(7) -0.029(8) 0.024(7)
C59 0.068(8) 0.091(10) 0.071(9) -0.035(7) 0.021(6) -0.052(8)
C60 0.064(8) 0.050(6) 0.067(9) -0.031(6) -0.009(7) 0.007(6)
C61 0.047(6) 0.051(6) 0.050(7) -0.017(5) -0.004(5) -0.022(5)
C62 0.076(10) 0.076(10) 0.082(11) -0.032(9) -0.011(8) -0.029(8)
C63 0.044(6) 0.058(7) 0.088(10) -0.042(7) -0.023(6) 0.001(5)
C64 0.050(6) 0.048(6) 0.031(5) -0.013(5) -0.005(5) -0.019(5)
C65 0.042(6) 0.044(6) 0.044(7) -0.012(5) -0.004(5) -0.013(5)
C66 0.036(5) 0.037(5) 0.030(5) -0.002(4) -0.001(4) -0.018(4)
C67 0.041(6) 0.056(7) 0.046(7) -0.003(6) -0.005(5) -0.018(5)
C68 0.055(7) 0.062(7) 0.036(6) -0.008(5) -0.002(5) -0.029(6)
C69 0.044(6) 0.047(6) 0.039(6) -0.013(5) -0.005(5) -0.019(5)
C70 0.049(6) 0.064(7) 0.043(7) -0.015(6) -0.018(5) -0.024(6)
C71 0.048(6) 0.046(6) 0.036(6) -0.016(5) -0.008(5) -0.016(5)
C72 0.031(5) 0.058(7) 0.066(8) -0.035(6) -0.007(5) -0.004(5)
C73 0.065(8) 0.071(9) 0.061(9) -0.026(7) -0.005(6) -0.021(7)
C74 0.029(5) 0.040(6) 0.059(8) -0.006(5) -0.002(5) -0.003(5)
C75 0.030(5) 0.050(7) 0.046(7) -0.010(6) -0.006(5) -0.007(5)
C76 0.034(6) 0.052(7) 0.060(8) -0.015(6) -0.006(5) -0.011(5)
C77 0.034(6) 0.060(7) 0.055(8) -0.023(6) -0.008(5) -0.014(5)
C78 0.028(5) 0.055(7) 0.062(8) -0.014(6) -0.014(5) -0.014(5)
C79 0.036(6) 0.039(6) 0.045(7) 0.001(5) -0.013(5) -0.017(5)
C80 0.043(6) 0.033(5) 0.049(7) -0.006(5) -0.002(5) -0.014(5)
C81 0.046(6) 0.063(7) 0.034(6) -0.006(5) -0.013(5) -0.012(6)
C82 0.052(7) 0.057(8) 0.128(14) 0.020(8) 0.033(8) 0.016(6)
C83 0.077(11) 0.069(9) 0.117(14) -0.009(9) 0.048(10) 0.007(8)
C84 0.044(7) 0.091(11) 0.116(14) -0.030(10) 0.020(8) -0.003(8)
C85 0.053(7) 0.080(9) 0.049(7) -0.003(6) 0.014(5) -0.030(7)
C86 0.037(6) 0.053(7) 0.076(9) -0.009(6) 0.002(6) -0.003(5)
C87 0.042(6) 0.056(6) 0.059(8) -0.017(5) -0.011(5) -0.020(5)
C88 0.085(10) 0.050(7) 0.106(12) -0.020(8) -0.032(9) -0.029(7)
C89 0.095(11) 0.068(9) 0.151(18) -0.030(11) -0.058(12) -0.021(8)
C90 0.067(9) 0.091(11) 0.126(15) -0.036(11) -0.024(9) -0.039(9)
C91 0.079(10) 0.144(17) 0.077(11) -0.041(11) -0.028(9) -0.026(11)
C92 0.076(9) 0.080(9) 0.067(10) -0.019(8) -0.026(7) -0.038(8)
C93 0.031(5) 0.044(6) 0.068(8) -0.027(6) 0.005(5) -0.009(5)
C94 0.059(8) 0.068(8) 0.073(10) -0.016(7) 0.005(7) -0.035(7)
C95 0.041(7) 0.119(14) 0.105(12) -0.062(11) 0.003(7) -0.015(8)
C96 0.036(6) 0.100(11) 0.059(8) -0.030(8) -0.009(6) -0.001(7)
C97 0.065(9) 0.086(11) 0.099(12) 0.017(9) -0.016(9) 0.026(8)
C98 0.081(9) 0.085(10) 0.035(6) -0.005(6) 0.004(5) -0.008(8)
C99 0.044(6) 0.044(6) 0.054(7) -0.023(5) -0.017(5) -0.005(5)
C100 0.108(13) 0.083(10) 0.076(10) 0.002(8) -0.050(9) -0.051(10)
C101 0.101(11) 0.092(11) 0.115(14) -0.026(10) -0.027(10) -0.069(9)
C102 0.074(9) 0.114(13) 0.095(11) -0.065(10) -0.034(8) -0.024(9)
C103 0.059(7) 0.097(10) 0.054(8) -0.014(7) -0.024(6) -0.041(7)
C104 0.046(7) 0.087(10) 0.055(8) -0.024(7) -0.010(6) -0.020(7)
C105 0.047(6) 0.032(5) 0.059(8) -0.008(5) -0.002(5) -0.010(5)
C106 0.060(7) 0.082(9) 0.062(8) -0.012(7) 0.006(6) -0.048(7)
C107 0.082(10) 0.079(8) 0.082(10) -0.011(7) 0.003(8) -0.027(7)
C108 0.136(17) 0.119(14) 0.062(11) -0.031(10) 0.063(11) -0.052(13)
C109 0.135(15) 0.080(9) 0.065(10) -0.023(7) -0.027(9) -0.041(10)
C110 0.087(9) 0.098(10) 0.035(6) -0.008(6) -0.011(6) -0.060(8)
C111 0.045(6) 0.069(8) 0.073(9) -0.002(7) 0.006(6) -0.018(6)
C112 0.104(11) 0.066(8) 0.056(8) 0.001(6) 0.000(7) -0.059(8)
C113 0.056(7) 0.070(7) 0.027(6) 0.004(5) -0.003(5) -0.034(6)
C114 0.071(8) 0.074(9) 0.065(9) -0.018(7) 0.023(7) -0.040(7)
C115 0.156(17) 0.120(13) 0.048(8) -0.028(8) 0.021(9) -0.085(13)
C116 0.118(16) 0.089(12) 0.074(13) -0.034(10) 0.022(11) -0.034(11)
C117 0.074(9) 0.112(12) 0.084(12) -0.025(10) 0.048(9) -0.042(9)
C118 0.054(8) 0.079(9) 0.074(10) 0.014(7) 0.008(7) 0.005(7)
C119 0.128(14) 0.074(10) 0.083(11) -0.014(8) -0.041(10) -0.052(10)
C120 0.078(8) 0.041(6) 0.042(6) 0.006(5) -0.005(6) 0.004(6)

loop_
_atom_type_symbol
_atom_type_description
_atom_type_scat_dispersion_real
_atom_type_scat_dispersion_imag
_atom_type_scat_source
C C 0.0033 0.0016 'International Tables Vol C Tables 4.2.6.8 and 6.1.1.4'
H H 0.0000 0.0000 'International Tables Vol C Tables 4.2.6.8 and 6.1.1.4'
N N 0.0061 0.0033 'International Tables Vol C Tables 4.2.6.8 and 6.1.1.4'
O O 0.0106 0.0060 'International Tables Vol C Tables 4.2.6.8 and 6.1.1.4'
F F 0.0171 0.0103 'International Tables Vol C Tables 4.2.6.8 and 6.1.1.4'
P P 0.1023 0.0942 'International Tables Vol C Tables 4.2.6.8 and 6.1.1.4'
S S 0.1246 0.1234 'International Tables Vol C Tables 4.2.6.8 and 6.1.1.4'
Fe Fe 0.3463 0.8444 'International Tables Vol C Tables 4.2.6.8 and 6.1.1.4'

loop_
_geom_angle_atom_site_label_1
_geom_angle_atom_site_label_2
_geom_angle_atom_site_label_3
_geom_angle
_geom_angle_site_symmetry_1
_geom_angle_site_symmetry_3
_geom_angle_publ_flag
O3 S1 O1 107.1(6) 1_464 . ?
O3 S1 O2 120.3(6) 1_464 1_454 ?
O1 S1 O2 116.3(6) . 1_454 ?
O3 S1 C130 102.8(4) 1_464 1_454 ?
O1 S1 C130 103.8(4) . 1_454 ?
O2 S1 C130 104.3(4) 1_454 1_454 ?
F3 C130 F2 102.3(8) 1_565 1_655 ?
F3 C130 F1 107.8(8) 1_565 . ?
F2 C130 F1 121.0(7) 1_655 . ?
F3 C130 S1 111.9(6) 1_565 1_656 ?
F2 C130 S1 107.9(5) 1_655 1_656 ?
F1 C130 S1 105.9(5) . 1_656 ?
O6 S2 C131 101(2) . . ?
O6 S2 O5 121.4(16) . . ?
C131 S2 O5 93(2) . . ?
O6 S2 O8 93.6(19) . . ?
C131 S2 O8 156(3) . . ?
O5 S2 O8 95.2(18) . . ?
O6 S2 O4 90.0(16) . 1_465 ?
C131 S2 O4 129(2) . 1_465 ?
O5 S2 O4 123.3(17) . 1_465 ?
O8 S2 O4 31.9(13) . 1_465 ?
O8 O4 S2 71(3) 1_645 1_645 ?
O4 O8 S2 77(3) 1_465 . ?
F6 C131 S2 126(4) . . ?
F6 C131 F5 96(3) . . ?
S2 C131 F5 135(3) . . ?
F6 C131 F4 68(3) . . ?
S2 C131 F4 125(3) . . ?
F5 C131 F4 83(2) . . ?
C131 F4 F6 45.5(16) . . ?
C131 F6 F4 67(3) . . ?
C140 C132 C139 135(4) . . ?
C140 C132 C133 112(3) . . ?
C139 C132 C133 28(2) . . ?
C140 C132 C134 92(3) . 1_546 ?
C139 C132 C134 64(2) . 1_546 ?
C133 C132 C134 75.3(17) . 1_546 ?
C140 C132 C136 74(3) . . ?
C139 C132 C136 78(2) . . ?
C133 C132 C136 82.9(16) . . ?
C134 C132 C136 17.7(7) 1_546 . ?
C139 C133 C132 37(3) . . ?
C139 C133 C140 58(3) . . ?
C132 C133 C140 23.3(12) . . ?
C139 C133 C134 48(3) . 1_546 ?
C132 C133 C134 57.4(14) . 1_546 ?
C140 C133 C134 58.9(12) . 1_546 ?
C139 C133 C136 56(3) . . ?
C132 C133 C136 54.4(13) . . ?
C140 C133 C136 49.8(10) . . ?
C134 C133 C136 13.8(6) 1_546 . ?
C139 C134 C132 34.7(12) 1_564 1_564 ?
C139 C134 C142 148(3) 1_564 1_564 ?
C132 C134 C142 131(3) 1_564 1_564 ?
C139 C134 C140 56.4(14) 1_564 1_564 ?
C132 C134 C140 25.7(10) 1_564 1_564 ?
C142 C134 C140 105(3) 1_564 1_564 ?
C139 C134 C133 22.1(11) 1_564 1_564 ?
C132 C134 C133 47.3(13) 1_564 1_564 ?
C142 C134 C133 129(3) 1_564 1_564 ?
C140 C134 C133 60.5(12) 1_564 1_564 ?
C137 C135 C141 45(2) 1_645 1_645 ?
C137 C135 C138 30.7(19) 1_645 1_554 ?
C141 C135 C138 75(3) 1_645 1_554 ?
C137 C135 C142 49(3) 1_645 1_554 ?
C141 C135 C142 49(3) 1_645 1_554 ?
C138 C135 C142 72(3) 1_554 1_554 ?
C134 C136 C142 126(4) 1_546 . ?
C134 C136 C140 100(3) 1_546 . ?
C142 C136 C140 133(3) . . ?
C134 C136 C132 73(3) 1_546 . ?
C142 C136 C132 160(3) . . ?
C140 C136 C132 27.3(9) . . ?
C134 C136 C139 49(3) 1_546 . ?
C142 C136 C139 157(3) . . ?
C140 C136 C139 55.3(12) . . ?
C132 C136 C139 31.2(10) . . ?
C134 C136 C133 60(3) 1_546 . ?
C142 C136 C133 138(3) . . ?
C140 C136 C133 58.6(12) . . ?
C132 C136 C133 42.7(11) . . ?
C139 C136 C133 20.4(9) . . ?
C138 C137 C141 159(5) 1_464 . ?
C138 C137 C135 103(4) 1_464 1_465 ?
C141 C137 C135 70(3) . 1_465 ?
C138 C137 C142 128(5) 1_464 1_464 ?
C141 C137 C142 73(4) . 1_464 ?
C135 C137 C142 95(4) 1_465 1_464 ?
C137 C138 C135 46(3) 1_646 1_556 ?
C137 C138 C141 11(3) 1_646 1_646 ?
C135 C138 C141 43.0(18) 1_556 1_646 ?
C137 C138 C142 34(3) 1_646 . ?
C135 C138 C142 63(3) 1_556 . ?
C141 C138 C142 45(2) 1_646 . ?
C133 C139 C132 115(5) . . ?
C133 C139 C134 110(3) . 1_546 ?
C132 C139 C134 81(2) . 1_546 ?
C133 C139 C140 99(4) . . ?
C132 C139 C140 21(2) . . ?
C134 C139 C140 73.1(15) 1_546 . ?
C133 C139 C136 104(3) . . ?
C132 C139 C136 70(2) . . ?
C134 C139 C136 15.3(8) 1_546 . ?
C140 C139 C136 59.3(12) . . ?
C132 C140 C139 25(2) . . ?
C132 C140 C136 78(3) . . ?
C139 C140 C136 65.3(13) . . ?
C132 C140 C134 62(3) . 1_546 ?
C139 C140 C134 50.4(12) . 1_546 ?
C136 C140 C134 16.1(6) . 1_546 ?
C132 C140 C133 45(3) . . ?
C139 C140 C133 23.2(11) . . ?
C136 C140 C133 71.6(13) . . ?
C134 C140 C133 60.6(12) 1_546 . ?
C137 C141 C135 65(3) . 1_465 ?
C137 C141 C142 72(4) . 1_464 ?
C135 C141 C142 93(4) 1_465 1_464 ?
C137 C141 C138 10(3) . 1_464 ?
C135 C141 C138 62(3) 1_465 1_464 ?
C142 C141 C138 81(4) 1_464 1_464 ?
C136 C142 C137 98(5) . 1_646 ?
C136 C142 C141 125(6) . 1_646 ?
C137 C142 C141 36(2) 1_646 1_646 ?
C136 C142 C134 12.5(10) . 1_546 ?
C137 C142 C134 111(5) 1_646 1_546 ?
C141 C142 C134 137(5) 1_646 1_546 ?
C136 C142 C138 84(4) . . ?
C137 C142 C138 18.0(18) 1_646 . ?
C141 C142 C138 54(3) 1_646 . ?
C134 C142 C138 95(4) 1_546 . ?
C136 C142 C135 88(4) . 1_556 ?
C137 C142 C135 36(2) 1_646 1_556 ?
C141 C142 C135 38(2) 1_646 1_556 ?
C134 C142 C135 99(4) 1_546 1_556 ?
C138 C142 C135 45(2) . 1_556 ?
N2 Fe1 N4 178.8(5) . . ?
N2 Fe1 N1 90.3(4) . . ?
N4 Fe1 N1 90.9(4) . . ?
N2 Fe1 N3 89.0(4) . . ?
N4 Fe1 N3 89.9(4) . . ?
N1 Fe1 N3 179.1(5) . . ?
N2 Fe1 P2 89.0(3) . . ?
N4 Fe1 P2 90.4(3) . . ?
N1 Fe1 P2 90.5(3) . . ?
N3 Fe1 P2 90.0(3) . . ?
N2 Fe1 P1 91.5(3) . . ?
N4 Fe1 P1 89.1(3) . . ?
N1 Fe1 P1 89.9(3) . . ?
N3 Fe1 P1 89.6(3) . . ?
P2 Fe1 P1 179.43(18) . . ?
N62 Fe61 N64 179.6(5) . . ?
N62 Fe61 N63 89.7(4) . . ?
N64 Fe61 N63 90.6(4) . . ?
N62 Fe61 N61 88.9(4) . . ?
N64 Fe61 N61 90.9(3) . . ?
N63 Fe61 N61 177.7(5) . . ?
N62 Fe61 P61 89.2(3) . . ?
N64 Fe61 P61 91.2(3) . . ?
N63 Fe61 P61 87.5(3) . . ?
N61 Fe61 P61 90.7(3) . . ?
N62 Fe61 P62 91.3(3) . . ?
N64 Fe61 P62 88.4(3) . . ?
N63 Fe61 P62 92.8(3) . . ?
N61 Fe61 P62 89.0(3) . . ?
P61 Fe61 P62 179.47(18) . . ?
C60 P1 C53 106.7(6) . . ?
C60 P1 C59 100.5(7) . . ?
C53 P1 C59 106.1(7) . . ?
C60 P1 Fe1 114.2(4) . . ?
C53 P1 Fe1 112.7(4) . . ?
C59 P1 Fe1 115.4(4) . . ?
C52 P2 C45 104.4(6) . . ?
C52 P2 C51 105.4(8) . . ?
C45 P2 C51 102.9(7) . . ?
C52 P2 Fe1 113.9(5) . . ?
C45 P2 Fe1 115.8(4) . . ?
C51 P2 Fe1 113.1(5) . . ?
C111 P61 C105 101.5(6) . . ?
C111 P61 C112 105.6(7) . . ?
C105 P61 C112 104.8(6) . . ?
C111 P61 Fe61 113.2(5) . . ?
C105 P61 Fe61 116.0(4) . . ?
C112 P61 Fe61 114.5(4) . . ?
C119 P62 C120 102.2(8) . . ?
C119 P62 C113 105.6(8) . . ?
C120 P62 C113 107.3(6) . . ?
C119 P62 Fe61 115.5(6) . . ?
C120 P62 Fe61 112.4(5) . . ?
C113 P62 Fe61 112.9(4) . . ?
C1 N1 C4 105.8(9) . . ?
C1 N1 Fe1 126.2(7) . . ?
C4 N1 Fe1 127.9(8) . . ?
C6 N2 C9 103.4(10) . . ?
C6 N2 Fe1 127.5(8) . . ?
C9 N2 Fe1 129.1(8) . . ?
C11 N3 C14 107.4(9) . . ?
C11 N3 Fe1 126.9(8) . . ?
C14 N3 Fe1 125.6(7) . . ?
C16 N4 C19 106.7(9) . . ?
C16 N4 Fe1 127.6(7) . . ?
C19 N4 Fe1 125.6(7) . . ?
C64 N61 C61 107.8(9) . . ?
C64 N61 Fe61 127.9(7) . . ?
C61 N61 Fe61 124.3(7) . . ?
C69 N62 C66 105.8(8) . . ?
C69 N62 Fe61 127.3(7) . . ?
C66 N62 Fe61 127.0(7) . . ?
C71 N63 C74 105.8(9) . . ?
C71 N63 Fe61 127.3(7) . . ?
C74 N63 Fe61 126.7(8) . . ?
C76 N64 C79 105.6(9) . . ?
C76 N64 Fe61 126.9(8) . . ?
C79 N64 Fe61 127.5(6) . . ?
C20 C1 N1 126.8(10) . . ?
C20 C1 C2 122.2(11) . . ?
N1 C1 C2 111.0(10) . . ?
C3 C2 C1 106.6(11) . . ?
C3 C2 H2A 110.5 . . ?
C1 C2 H2A 110.4 . . ?
C3 C2 H2B 110.3 . . ?
C1 C2 H2B 110.5 . . ?
H2A C2 H2B 108.6 . . ?
C2 C3 C4 102.6(11) . . ?
C2 C3 H3A 111.3 . . ?
C4 C3 H3A 111.3 . . ?
C2 C3 H3B 111.2 . . ?
C4 C3 H3B 111.1 . . ?
H3A C3 H3B 109.2 . . ?
N1 C4 C5 125.2(11) . . ?
N1 C4 C3 113.6(11) . . ?
C5 C4 C3 121.0(11) . . ?
C4 C5 C6 122.7(11) . . ?
C4 C5 C21 119.4(10) . . ?
C6 C5 C21 117.8(10) . . ?
N2 C6 C5 126.1(10) . . ?
N2 C6 C7 111.8(11) . . ?
C5 C6 C7 122.1(11) . . ?
C8 C7 C6 105.5(12) . . ?
C8 C7 H7 127.2 . . ?
C6 C7 H7 127.3 . . ?
C7 C8 C9 106.8(12) . . ?
C7 C8 H8 126.5 . . ?
C9 C8 H8 126.6 . . ?
N2 C9 C8 112.2(12) . . ?
N2 C9 C10 124.5(11) . . ?
C8 C9 C10 122.8(12) . . ?
C11 C10 C9 123.5(11) . . ?
C11 C10 C27 118.3(11) . . ?
C9 C10 C27 118.1(11) . . ?
N3 C11 C10 126.3(11) . . ?
N3 C11 C12 109.6(10) . . ?
C10 C11 C12 123.9(11) . . ?
C13 C12 C11 105.8(10) . . ?
C13 C12 H12 127.2 . . ?
C11 C12 H12 127.0 . . ?
C12 C13 C14 108.6(10) . . ?
C12 C13 H13 125.7 . . ?
C14 C13 H13 125.8 . . ?
C15 C14 N3 125.7(10) . . ?
C15 C14 C13 125.7(11) . . ?
N3 C14 C13 108.6(9) . . ?
C14 C15 C16 125.8(11) . . ?
C14 C15 C33 116.6(11) . . ?
C16 C15 C33 117.4(11) . . ?
N4 C16 C15 125.3(11) . . ?
N4 C16 C17 109.6(10) . . ?
C15 C16 C17 125.0(12) . . ?
C18 C17 C16 108.7(11) . . ?
C18 C17 H17 125.7 . . ?
C16 C17 H17 125.6 . . ?
C17 C18 C19 106.5(10) . . ?
C17 C18 H18 126.8 . . ?
C19 C18 H18 126.7 . . ?
N4 C19 C20 126.7(10) . . ?
N4 C19 C18 108.5(9) . . ?
C20 C19 C18 124.8(10) . . ?
C1 C20 C19 123.5(10) . . ?
C1 C20 C39 120.0(10) . . ?
C19 C20 C39 115.8(10) . . ?
C22 C21 C26 115.7(11) . . ?
C22 C21 C5 124.6(11) . . ?
C26 C21 C5 119.7(11) . . ?
C23 C22 C21 123.2(14) . . ?
C23 C22 H22 118.4 . . ?
C21 C22 H22 118.5 . . ?
C22 C23 C24 120.3(14) . . ?
C22 C23 H23 119.8 . . ?
C24 C23 H23 119.9 . . ?
C23 C24 C25 117.4(13) . . ?
C23 C24 H24 121.3 . . ?
C25 C24 H24 121.3 . . ?
C26 C25 C24 120.2(14) . . ?
C26 C25 H25 119.8 . . ?
C24 C25 H25 119.9 . . ?
C25 C26 C21 123.0(13) . . ?
C25 C26 H26 118.5 . . ?
C21 C26 H26 118.5 . . ?
C32 C27 C28 122.1(12) . . ?
C32 C27 C10 118.7(13) . . ?
C28 C27 C10 118.8(12) . . ?
C27 C28 C29 114.6(13) . . ?
C27 C28 H28 122.7 . . ?
C29 C28 H28 122.7 . . ?
C30 C29 C28 125.0(16) . . ?
C30 C29 H29 117.5 . . ?
C28 C29 H29 117.5 . . ?
C29 C30 C31 119.2(15) . . ?
C29 C30 H30 120.3 . . ?
C31 C30 H30 120.5 . . ?
C30 C31 C32 120.3(17) . . ?
C30 C31 H31 119.7 . . ?
C32 C31 H31 120.0 . . ?
C27 C32 C31 118.3(16) . . ?
C27 C32 H32 120.9 . . ?
C31 C32 H32 120.8 . . ?
C34 C33 C38 120.5(12) . . ?
C34 C33 C15 122.5(12) . . ?
C38 C33 C15 117.0(12) . . ?
C33 C34 C35 116.3(15) . . ?
C33 C34 H34 121.8 . . ?
C35 C34 H34 121.8 . . ?
C36 C35 C34 124.7(17) . . ?
C36 C35 H35 117.5 . . ?
C34 C35 H35 117.7 . . ?
C35 C36 C37 120.4(15) . . ?
C35 C36 H36 119.9 . . ?
C37 C36 H36 119.7 . . ?
C36 C37 C38 120.5(13) . . ?
C36 C37 H37 119.7 . . ?
C38 C37 H37 119.7 . . ?
C33 C38 C37 117.5(14) . . ?
C33 C38 H38 121.2 . . ?
C37 C38 H38 121.3 . . ?
C40 C39 C44 114.7(13) . . ?
C40 C39 C20 123.1(12) . . ?
C44 C39 C20 121.9(12) . . ?
C41 C40 C39 121.1(15) . . ?
C41 C40 H40 119.5 . . ?
C39 C40 H40 119.4 . . ?
C42 C41 C40 120.1(16) . . ?
C42 C41 H41 120.1 . . ?
C40 C41 H41 119.8 . . ?
C41 C42 C43 120.3(14) . . ?
C41 C42 H42 119.8 . . ?
C43 C42 H42 119.9 . . ?
C44 C43 C42 116.6(15) . . ?
C44 C43 H43 121.7 . . ?
C42 C43 H43 121.7 . . ?
C43 C44 C39 126.3(17) . . ?
C43 C44 H44 116.9 . . ?
C39 C44 H44 116.8 . . ?
C46 C45 C50 116.5(13) . . ?
C46 C45 P2 124.0(12) . . ?
C50 C45 P2 118.8(11) . . ?
C45 C46 C47 125.2(17) . . ?
C45 C46 H46 117.5 . . ?
C47 C46 H46 117.3 . . ?
C48 C47 C46 110.6(17) . . ?
C48 C47 H47 124.7 . . ?
C46 C47 H47 124.7 . . ?
C47 C48 C49 126.8(13) . . ?
C47 C48 H48 116.5 . . ?
C49 C48 H48 116.7 . . ?
C48 C49 C50 115.8(13) . . ?
C48 C49 H49 122.2 . . ?
C50 C49 H49 122.1 . . ?
C49 C50 C45 124.5(14) . . ?
C49 C50 H50 117.8 . . ?
C45 C50 H50 117.7 . . ?
P2 C51 H51A 109.4 . . ?
P2 C51 H51B 109.5 . . ?
H51A C51 H51B 109.5 . . ?
P2 C51 H51C 109.5 . . ?
H51A C51 H51C 109.5 . . ?
H51B C51 H51C 109.5 . . ?
P2 C52 H52A 109.6 . . ?
P2 C52 H52B 109.4 . . ?
H52A C52 H52B 109.5 . . ?
P2 C52 H52C 109.4 . . ?
H52A C52 H52C 109.5 . . ?
H52B C52 H52C 109.5 . . ?
C58 C53 C54 120.0(14) . . ?
C58 C53 P1 120.2(12) . . ?
C54 C53 P1 119.6(10) . . ?
C55 C54 C53 116.1(15) . . ?
C55 C54 H54 122.0 . . ?
C53 C54 H54 121.9 . . ?
C54 C55 C56 125.9(17) . . ?
C54 C55 H55 117.0 . . ?
C56 C55 H55 117.0 . . ?
C57 C56 C55 116.4(19) . . ?
C57 C56 H56 121.6 . . ?
C55 C56 H56 122.0 . . ?
C56 C57 C58 127(2) . . ?
C56 C57 H57 116.3 . . ?
C58 C57 H57 116.2 . . ?
C53 C58 C57 113.9(18) . . ?
C53 C58 H58 123.1 . . ?
C57 C58 H58 123.0 . . ?
P1 C59 H59A 109.6 . . ?
P1 C59 H59B 109.6 . . ?
H59A C59 H59B 109.5 . . ?
P1 C59 H59C 109.3 . . ?
H59A C59 H59C 109.5 . . ?
H59B C59 H59C 109.5 . . ?
P1 C60 H60A 109.4 . . ?
P1 C60 H60B 109.6 . . ?
H60A C60 H60B 109.5 . . ?
P1 C60 H60C 109.4 . . ?
H60A C60 H60C 109.5 . . ?
H60B C60 H60C 109.5 . . ?
N61 C61 C80 128.1(10) . . ?
N61 C61 C62 110.9(10) . . ?
C80 C61 C62 121.0(11) . . ?
C61 C62 C63 105.0(11) . . ?
C61 C62 H62A 110.9 . . ?
C63 C62 H62A 110.8 . . ?
C61 C62 H62B 110.6 . . ?
C63 C62 H62B 110.8 . . ?
H62A C62 H62B 108.8 . . ?
C62 C63 C64 103.0(10) . . ?
C62 C63 H63A 111.2 . . ?
C64 C63 H63A 111.1 . . ?
C62 C63 H63B 111.1 . . ?
C64 C63 H63B 111.2 . . ?
H63A C63 H63B 109.1 . . ?
N61 C64 C65 127.0(9) . . ?
N61 C64 C63 113.3(9) . . ?
C65 C64 C63 119.7(10) . . ?
C66 C65 C64 122.2(10) . . ?
C66 C65 C81 118.7(10) . . ?
C64 C65 C81 119.0(10) . . ?
C65 C66 N62 127.0(9) . . ?
C65 C66 C67 124.6(10) . . ?
N62 C66 C67 108.4(9) . . ?
C68 C67 C66 109.1(10) . . ?
C68 C67 H67 125.4 . . ?
C66 C67 H67 125.5 . . ?
C67 C68 C69 106.4(11) . . ?
C67 C68 H68 126.8 . . ?
C69 C68 H68 126.7 . . ?
N62 C69 C68 110.3(10) . . ?
N62 C69 C70 124.9(10) . . ?
C68 C69 C70 124.8(10) . . ?
C71 C70 C69 125.9(10) . . ?
C71 C70 C87 115.2(9) . . ?
C69 C70 C87 118.7(9) . . ?
C70 C71 N63 124.9(9) . . ?
C70 C71 C72 123.5(10) . . ?
N63 C71 C72 111.5(9) . . ?
C73 C72 C71 104.7(10) . . ?
C73 C72 H72 127.6 . . ?
C71 C72 H72 127.7 . . ?
C72 C73 C74 109.1(11) . . ?
C72 C73 H73 125.5 . . ?
C74 C73 H73 125.5 . . ?
C75 C74 C73 127.2(10) . . ?
C75 C74 N63 123.8(10) . . ?
C73 C74 N63 108.9(10) . . ?
C74 C75 C76 125.9(10) . . ?
C74 C75 C93 117.0(10) . . ?
C76 C75 C93 117.1(9) . . ?
N64 C76 C75 125.9(10) . . ?
N64 C76 C77 110.2(11) . . ?
C75 C76 C77 123.9(10) . . ?
C78 C77 C76 106.9(10) . . ?
C78 C77 H77 126.5 . . ?
C76 C77 H77 126.5 . . ?
C77 C78 C79 107.8(10) . . ?
C77 C78 H78 126.0 . . ?
C79 C78 H78 126.2 . . ?
C80 C79 N64 127.3(9) . . ?
C80 C79 C78 123.2(10) . . ?
N64 C79 C78 109.5(9) . . ?
C79 C80 C61 121.9(11) . . ?
C79 C80 C99 117.7(9) . . ?
C61 C80 C99 120.3(10) . . ?
C82 C81 C86 119.0(11) . . ?
C82 C81 C65 120.9(11) . . ?
C86 C81 C65 119.6(11) . . ?
C81 C82 C83 117.1(14) . . ?
C81 C82 H82 121.6 . . ?
C83 C82 H82 121.3 . . ?
C84 C83 C82 122.6(15) . . ?
C84 C83 H83 118.6 . . ?
C82 C83 H83 118.8 . . ?
C83 C84 C85 117.9(13) . . ?
C83 C84 H84 121.0 . . ?
C85 C84 H84 121.1 . . ?
C84 C85 C86 121.1(12) . . ?
C84 C85 H85 119.4 . . ?
C86 C85 H85 119.4 . . ?
C85 C86 C81 119.8(12) . . ?
C85 C86 H86 120.1 . . ?
C81 C86 H86 120.1 . . ?
C88 C87 C92 119.3(13) . . ?
C88 C87 C70 122.4(13) . . ?
C92 C87 C70 118.1(12) . . ?
C87 C88 C89 118.6(17) . . ?
C87 C88 H88 120.6 . . ?
C89 C88 H88 120.8 . . ?
C90 C89 C88 125.7(18) . . ?
C90 C89 H89 117.2 . . ?
C88 C89 H89 117.1 . . ?
C89 C90 C91 115.7(16) . . ?
C89 C90 H90 122.3 . . ?
C91 C90 H90 122.0 . . ?
C92 C91 C90 119.8(18) . . ?
C92 C91 H91 120.0 . . ?
C90 C91 H91 120.2 . . ?
C91 C92 C87 119.4(16) . . ?
C91 C92 H92 120.2 . . ?
C87 C92 H92 120.4 . . ?
C94 C93 C98 117.1(11) . . ?
C94 C93 C75 123.6(11) . . ?
C98 C93 C75 119.2(12) . . ?
C93 C94 C95 120.7(15) . . ?
C93 C94 H94 119.7 . . ?
C95 C94 H94 119.6 . . ?
C96 C95 C94 120.4(16) . . ?
C96 C95 H95 119.8 . . ?
C94 C95 H95 119.8 . . ?
C95 C96 C97 122.2(14) . . ?
C95 C96 H96 118.8 . . ?
C97 C96 H96 119.0 . . ?
C96 C97 C98 117.1(14) . . ?
C96 C97 H97 121.6 . . ?
C98 C97 H97 121.3 . . ?
C93 C98 C97 121.7(15) . . ?
C93 C98 H98 119.0 . . ?
C97 C98 H98 119.3 . . ?
C104 C99 C100 118.7(13) . . ?
C104 C99 C80 124.1(13) . . ?
C100 C99 C80 117.0(12) . . ?
C101 C100 C99 119.9(14) . . ?
C101 C100 H100 119.9 . . ?
C99 C100 H100 120.2 . . ?
C102 C101 C100 116.3(14) . . ?
C102 C101 H101 121.8 . . ?
C100 C101 H101 121.9 . . ?
C103 C102 C101 122.6(12) . . ?
C103 C102 H102 118.8 . . ?
C101 C102 H102 118.5 . . ?
C102 C103 C104 121.0(14) . . ?
C102 C103 H103 119.3 . . ?
C104 C103 H103 119.6 . . ?
C99 C104 C103 120.9(15) . . ?
C99 C104 H104 119.6 . . ?
C103 C104 H104 119.6 . . ?
C106 C105 C110 119.8(12) . . ?
C106 C105 P61 122.4(10) . . ?
C110 C105 P61 117.4(10) . . ?
C107 C106 C105 126.6(14) . . ?
C107 C106 H106 116.7 . . ?
C105 C106 H106 116.7 . . ?
C106 C107 C108 114.6(15) . . ?
C106 C107 H107 122.7 . . ?
C108 C107 H107 122.7 . . ?
C109 C108 C107 114.7(15) . . ?
C109 C108 H108 122.6 . . ?
C107 C108 H108 122.7 . . ?
C108 C109 C110 130.1(18) . . ?
C108 C109 H109 115.0 . . ?
C110 C109 H109 114.9 . . ?
C109 C110 C105 113.2(14) . . ?
C109 C110 H110 123.4 . . ?
C105 C110 H110 123.4 . . ?
P61 C111 H11A 109.4 . . ?
P61 C111 H11B 109.4 . . ?
H11A C111 H11B 109.5 . . ?
P61 C111 H11C 109.6 . . ?
H11A C111 H11C 109.5 . . ?
H11B C111 H11C 109.5 . . ?
P61 C112 H11D 109.4 . . ?
P61 C112 H11E 109.4 . . ?
H11D C112 H11E 109.5 . . ?
P61 C112 H11F 109.6 . . ?
H11D C112 H11F 109.5 . . ?
H11E C112 H11F 109.5 . . ?
C114 C113 C118 118.1(13) . . ?
C114 C113 P62 120.4(10) . . ?
C118 C113 P62 121.5(11) . . ?
C113 C114 C115 126.4(15) . . ?
C113 C114 H114 116.8 . . ?
C115 C114 H114 116.8 . . ?
C116 C115 C114 109.4(17) . . ?
C116 C115 H115 125.4 . . ?
C114 C115 H115 125.2 . . ?
C117 C116 C115 126.0(18) . . ?
C117 C116 H116 116.9 . . ?
C115 C116 H116 117.1 . . ?
C116 C117 C118 124.8(18) . . ?
C116 C117 H117 117.6 . . ?
C118 C117 H117 117.7 . . ?
C113 C118 C117 114.5(17) . . ?
C113 C118 H118 122.7 . . ?
C117 C118 H118 122.7 . . ?
P62 C119 H11G 109.6 . . ?
P62 C119 H11H 109.3 . . ?
H11G C119 H11H 109.5 . . ?
P62 C119 H11I 109.6 . . ?
H11G C119 H11I 109.5 . . ?
H11H C119 H11I 109.5 . . ?
P62 C120 H12A 109.5 . . ?
P62 C120 H12B 109.5 . . ?
H12A C120 H12B 109.5 . . ?
P62 C120 H12C 109.4 . . ?
H12A C120 H12C 109.5 . . ?
H12B C120 H12C 109.5 . . ?

loop_
_geom_bond_atom_site_label_1
_geom_bond_atom_site_label_2
_geom_bond_distance
_geom_bond_site_symmetry_2
_geom_bond_publ_flag
S1 O3 1.419(10) 1_464 ?
S1 O1 1.418(9) . ?
S1 O2 1.457(10) 1_454 ?
S1 C130 1.874(4) 1_454 ?
O2 S1 1.457(10) 1_656 ?
O3 S1 1.419(10) 1_646 ?
C130 F3 1.229(13) 1_565 ?
C130 F2 1.343(10) 1_655 ?
C130 F1 1.358(10) . ?
C130 S1 1.874(4) 1_656 ?
F2 C130 1.343(10) 1_455 ?
F3 C130 1.229(13) 1_545 ?
S2 O6 1.35(2) . ?
S2 C131 1.35(4) . ?
S2 O5 1.48(2) . ?
S2 O8 1.50(3) . ?
S2 O4 1.55(2) 1_465 ?
O4 O8 0.84(3) 1_645 ?
O4 S2 1.55(2) 1_645 ?
O8 O4 0.84(3) 1_465 ?
C131 F6 1.16(4) . ?
C131 F5 1.47(4) . ?
C131 F4 1.50(4) . ?
F4 F6 1.50(3) . ?
C132 C140 0.72(2) . ?
C132 C139 0.84(3) . ?
C132 C133 1.28(3) . ?
C132 C134 1.47(3) 1_546 ?
C132 C136 1.53(2) . ?
C133 C139 0.67(3) . ?
C133 C140 1.69(3) . ?
C133 C134 1.69(3) 1_546 ?
C133 C136 1.87(3) . ?
C134 C139 1.34(2) 1_564 ?
C134 C132 1.47(3) 1_564 ?
C134 C142 1.74(7) 1_564 ?
C134 C140 1.66(3) 1_564 ?
C134 C133 1.69(3) 1_564 ?
C135 C137 1.12(4) 1_645 ?
C135 C141 1.16(4) 1_645 ?
C135 C138 1.51(5) 1_554 ?
C135 C142 1.89(8) 1_554 ?
C136 C134 0.466(16) 1_546 ?
C136 C142 1.43(7) . ?
C136 C140 1.51(2) . ?
C136 C139 1.59(2) . ?
C137 C138 0.79(3) 1_464 ?
C137 C141 0.88(4) . ?
C137 C135 1.12(4) 1_465 ?
C137 C142 1.43(7) 1_464 ?
C138 C137 0.79(3) 1_646 ?
C138 C135 1.51(5) 1_556 ?
C138 C141 1.64(5) 1_646 ?
C138 C142 2.02(8) . ?
C139 C134 1.34(2) 1_546 ?
C139 C140 1.44(3) . ?
C140 C134 1.66(3) 1_546 ?
C141 C135 1.16(4) 1_465 ?
C141 C142 1.44(8) 1_464 ?
C141 C138 1.64(5) 1_464 ?
C142 C137 1.43(7) 1_646 ?
C142 C141 1.44(8) 1_646 ?
C142 C134 1.74(7) 1_546 ?
C142 C135 1.89(8) 1_556 ?
Fe1 N2 1.971(9) . ?
Fe1 N4 1.992(9) . ?
Fe1 N1 2.009(8) . ?
Fe1 N3 2.022(10) . ?
Fe1 P2 2.348(3) . ?
Fe1 P1 2.350(3) . ?
Fe61 N62 1.974(9) . ?
Fe61 N64 1.997(9) . ?
Fe61 N63 2.012(10) . ?
Fe61 N61 2.046(9) . ?
Fe61 P61 2.356(4) . ?
Fe61 P62 2.358(4) . ?
P1 C60 1.801(14) . ?
P1 C53 1.840(12) . ?
P1 C59 1.866(13) . ?
P2 C52 1.752(13) . ?
P2 C45 1.787(12) . ?
P2 C51 1.813(13) . ?
P61 C111 1.802(12) . ?
P61 C105 1.799(12) . ?
P61 C112 1.839(13) . ?
P62 C119 1.758(14) . ?
P62 C120 1.828(12) . ?
P62 C113 1.828(12) . ?
N1 C1 1.364(14) . ?
N1 C4 1.372(14) . ?
N2 C6 1.372(13) . ?
N2 C9 1.387(15) . ?
N3 C11 1.388(14) . ?
N3 C14 1.387(14) . ?
N4 C16 1.378(14) . ?
N4 C19 1.392(13) . ?
N61 C64 1.306(14) . ?
N61 C61 1.404(14) . ?
N62 C69 1.371(14) . ?
N62 C66 1.381(13) . ?
N63 C71 1.359(14) . ?
N63 C74 1.438(12) . ?
N64 C76 1.393(13) . ?
N64 C79 1.382(14) . ?
C1 C20 1.380(16) . ?
C1 C2 1.458(15) . ?
C2 C3 1.446(16) . ?
C2 H2A 0.9700 . ?
C2 H2B 0.9700 . ?
C3 C4 1.455(17) . ?
C3 H3A 0.9700 . ?
C3 H3B 0.9700 . ?
C4 C5 1.396(17) . ?
C5 C6 1.436(16) . ?
C5 C21 1.438(16) . ?
C6 C7 1.444(16) . ?
C7 C8 1.368(19) . ?
C7 H7 0.9300 . ?
C8 C9 1.409(17) . ?
C8 H8 0.9300 . ?
C9 C10 1.409(17) . ?
C10 C11 1.364(16) . ?
C10 C27 1.523(16) . ?
C11 C12 1.468(17) . ?
C12 C13 1.373(18) . ?
C12 H12 0.9300 . ?
C13 C14 1.454(14) . ?
C13 H13 0.9300 . ?
C14 C15 1.376(15) . ?
C15 C16 1.358(16) . ?
C15 C33 1.580(16) . ?
C16 C17 1.399(17) . ?
C17 C18 1.362(16) . ?
C17 H17 0.9300 . ?
C18 C19 1.442(16) . ?
C18 H18 0.9300 . ?
C19 C20 1.383(15) . ?
C20 C39 1.484(16) . ?
C21 C22 1.366(16) . ?
C21 C26 1.420(17) . ?
C22 C23 1.392(18) . ?
C22 H22 0.9300 . ?
C23 C24 1.36(2) . ?
C23 H23 0.9300 . ?
C24 C25 1.46(2) . ?
C24 H24 0.9300 . ?
C25 C26 1.321(19) . ?
C25 H25 0.9300 . ?
C26 H26 0.9300 . ?
C27 C32 1.32(2) . ?
C27 C28 1.384(17) . ?
C28 C29 1.41(2) . ?
C28 H28 0.9300 . ?
C29 C30 1.27(2) . ?
C29 H29 0.9300 . ?
C30 C31 1.34(3) . ?
C30 H30 0.9300 . ?
C31 C32 1.42(2) . ?
C31 H31 0.9300 . ?
C32 H32 0.9300 . ?
C33 C34 1.310(18) . ?
C33 C38 1.421(18) . ?
C34 C35 1.46(2) . ?
C34 H34 0.9300 . ?
C35 C36 1.21(2) . ?
C35 H35 0.9300 . ?
C36 C37 1.36(2) . ?
C36 H36 0.9300 . ?
C37 C38 1.388(18) . ?
C37 H37 0.9300 . ?
C38 H38 0.9300 . ?
C39 C40 1.397(19) . ?
C39 C44 1.400(18) . ?
C40 C41 1.42(2) . ?
C40 H40 0.9300 . ?
C41 C42 1.36(2) . ?
C41 H41 0.9300 . ?
C42 C43 1.43(2) . ?
C42 H42 0.9300 . ?
C43 C44 1.35(2) . ?
C43 H43 0.9300 . ?
C44 H44 0.9300 . ?
C45 C46 1.31(2) . ?
C45 C50 1.415(19) . ?
C46 C47 1.53(2) . ?
C46 H46 0.9300 . ?
C47 C48 1.41(3) . ?
C47 H47 0.9300 . ?
C48 C49 1.38(2) . ?
C48 H48 0.9300 . ?
C49 C50 1.39(2) . ?
C49 H49 0.9300 . ?
C50 H50 0.9300 . ?
C51 H51A 0.9600 . ?
C51 H51B 0.9600 . ?
C51 H51C 0.9600 . ?
C52 H52A 0.9600 . ?
C52 H52B 0.9600 . ?
C52 H52C 0.9600 . ?
C53 C58 1.367(19) . ?
C53 C54 1.417(18) . ?
C54 C55 1.31(2) . ?
C54 H54 0.9300 . ?
C55 C56 1.31(3) . ?
C55 H55 0.9300 . ?
C56 C57 1.26(3) . ?
C56 H56 0.9300 . ?
C57 C58 1.38(2) . ?
C57 H57 0.9300 . ?
C58 H58 0.9300 . ?
C59 H59A 0.9600 . ?
C59 H59B 0.9600 . ?
C59 H59C 0.9600 . ?
C60 H60A 0.9600 . ?
C60 H60B 0.9600 . ?
C60 H60C 0.9600 . ?
C61 C80 1.412(15) . ?
C61 C62 1.453(16) . ?
C62 C63 1.479(16) . ?
C62 H62A 0.9700 . ?
C62 H62B 0.9700 . ?
C63 C64 1.491(13) . ?
C63 H63A 0.9700 . ?
C63 H63B 0.9700 . ?
C64 C65 1.389(15) . ?
C65 C66 1.391(14) . ?
C65 C81 1.478(16) . ?
C66 C67 1.420(12) . ?
C67 C68 1.327(13) . ?
C67 H67 0.9300 . ?
C68 C69 1.422(13) . ?
C68 H68 0.9300 . ?
C69 C70 1.387(15) . ?
C70 C71 1.349(14) . ?
C70 C87 1.527(16) . ?
C71 C72 1.485(12) . ?
C72 C73 1.385(13) . ?
C72 H72 0.9300 . ?
C73 C74 1.432(13) . ?
C73 H73 0.9300 . ?
C74 C75 1.375(14) . ?
C75 C76 1.391(16) . ?
C75 C93 1.522(14) . ?
C76 C77 1.433(14) . ?
C77 C78 1.353(14) . ?
C77 H77 0.9300 . ?
C78 C79 1.445(12) . ?
C78 H78 0.9300 . ?
C79 C80 1.402(16) . ?
C80 C99 1.471(16) . ?
C81 C82 1.377(17) . ?
C81 C86 1.418(18) . ?
C82 C83 1.422(17) . ?
C82 H82 0.9300 . ?
C83 C84 1.35(2) . ?
C83 H83 0.9300 . ?
C84 C85 1.36(2) . ?
C84 H84 0.9300 . ?
C85 C86 1.380(16) . ?
C85 H85 0.9300 . ?
C86 H86 0.9300 . ?
C87 C88 1.332(18) . ?
C87 C92 1.401(18) . ?
C88 C89 1.37(2) . ?
C88 H88 0.9300 . ?
C89 C90 1.28(3) . ?
C89 H89 0.9300 . ?
C90 C91 1.44(3) . ?
C90 H90 0.9300 . ?
C91 C92 1.36(2) . ?
C91 H91 0.9300 . ?
C92 H92 0.9300 . ?
C93 C94 1.351(18) . ?
C93 C98 1.376(19) . ?
C94 C95 1.387(18) . ?
C94 H94 0.9300 . ?
C95 C96 1.32(2) . ?
C95 H95 0.9300 . ?
C96 C97 1.33(2) . ?
C96 H96 0.9300 . ?
C97 C98 1.41(2) . ?
C97 H97 0.9300 . ?
C98 H98 0.9300 . ?
C99 C104 1.341(18) . ?
C99 C100 1.44(2) . ?
C100 C101 1.399(19) . ?
C100 H100 0.9300 . ?
C101 C102 1.44(2) . ?
C101 H101 0.9300 . ?
C102 C103 1.28(2) . ?
C102 H102 0.9300 . ?
C103 C104 1.411(17) . ?
C103 H103 0.9300 . ?
C104 H104 0.9300 . ?
C105 C106 1.399(16) . ?
C105 C110 1.428(16) . ?
C106 C107 1.31(2) . ?
C106 H106 0.9300 . ?
C107 C108 1.57(3) . ?
C107 H107 0.9300 . ?
C108 C109 1.31(3) . ?
C108 H108 0.9300 . ?
C109 C110 1.39(2) . ?
C109 H109 0.9300 . ?
C110 H110 0.9300 . ?
C111 H11A 0.9600 . ?
C111 H11B 0.9600 . ?
C111 H11C 0.9600 . ?
C112 H11D 0.9600 . ?
C112 H11E 0.9600 . ?
C112 H11F 0.9600 . ?
C113 C114 1.334(19) . ?
C113 C118 1.386(18) . ?
C114 C115 1.44(2) . ?
C114 H114 0.9300 . ?
C115 C116 1.43(3) . ?
C115 H115 0.9300 . ?
C116 C117 1.16(2) . ?
C116 H116 0.9300 . ?
C117 C118 1.46(2) . ?
C117 H117 0.9300 . ?
C118 H118 0.9300 . ?
C119 H11G 0.9600 . ?
C119 H11H 0.9600 . ?
C119 H11I 0.9600 . ?
C120 H12A 0.9600 . ?
C120 H12B 0.9600 . ?
C120 H12C 0.9600 . ?

loop_
_geom_torsion_atom_site_label_1
_geom_torsion_atom_site_label_2
_geom_torsion_atom_site_label_3
_geom_torsion_atom_site_label_4
_geom_torsion
_geom_torsion_site_symmetry_1
_geom_torsion_site_symmetry_2
_geom_torsion_site_symmetry_3
_geom_torsion_site_symmetry_4
_geom_torsion_publ_flag
O6 S2 O8 O4 84(3) . . . 1_465 ?
C131 S2 O8 O4 -44(7) . . . 1_465 ?
O5 S2 O8 O4 -154(3) . . . 1_465 ?
O6 S2 C131 F6 -145(4) . . . . ?
O5 S2 C131 F6 92(4) . . . . ?
O8 S2 C131 F6 -17(9) . . . . ?
O4 S2 C131 F6 -46(5) 1_465 . . . ?
O6 S2 C131 F5 61(4) . . . . ?
O5 S2 C131 F5 -62(4) . . . . ?
O8 S2 C131 F5 -172(4) . . . . ?
O4 S2 C131 F5 160(3) 1_465 . . . ?
O6 S2 C131 F4 -59(4) . . . . ?
O5 S2 C131 F4 179(3) . . . . ?
O8 S2 C131 F4 69(8) . . . . ?
O4 S2 C131 F4 40(5) 1_465 . . . ?
S2 C131 F4 F6 -119(5) . . . . ?
F5 C131 F4 F6 99(3) . . . . ?
S2 C131 F6 F4 118(4) . . . . ?
F5 C131 F6 F4 -80(2) . . . . ?
C140 C132 C133 C139 149(6) . . . . ?
C134 C132 C133 C139 62(4) 1_546 . . . ?
C136 C132 C133 C139 79(4) . . . . ?
C139 C132 C133 C140 -149(6) . . . . ?
C134 C132 C133 C140 -86(3) 1_546 . . . ?
C136 C132 C133 C140 -70(3) . . . . ?
C140 C132 C133 C134 86(3) . . . 1_546 ?
C139 C132 C133 C134 -62(4) . . . 1_546 ?
C136 C132 C133 C134 16.3(7) . . . 1_546 ?
C140 C132 C133 C136 70(3) . . . . ?
C139 C132 C133 C136 -79(4) . . . . ?
C134 C132 C133 C136 -16.3(7) 1_546 . . . ?
C140 C132 C136 C134 -178(4) . . . 1_546 ?
C139 C132 C136 C134 -35(3) . . . 1_546 ?
C133 C132 C136 C134 -63(3) . . . 1_546 ?
C140 C132 C136 C142 -11(10) . . . . ?
C139 C132 C136 C142 133(9) . . . . ?
C133 C132 C136 C142 104(9) . . . . ?
C134 C132 C136 C142 167(10) 1_546 . . . ?
C139 C132 C136 C140 144(4) . . . . ?
C133 C132 C136 C140 115(3) . . . . ?
C134 C132 C136 C140 178(4) 1_546 . . . ?
C140 C132 C136 C139 -144(4) . . . . ?
C133 C132 C136 C139 -29(2) . . . . ?
C134 C132 C136 C139 35(3) 1_546 . . . ?
C140 C132 C136 C133 -115(3) . . . . ?
C139 C132 C136 C133 29(2) . . . . ?
C134 C132 C136 C133 63(3) 1_546 . . . ?
C139 C133 C136 C134 53(4) . . . 1_546 ?
C132 C133 C136 C134 98(3) . . . 1_546 ?
C140 C133 C136 C134 127(3) . . . 1_546 ?
C139 C133 C136 C142 164(6) . . . . ?
C132 C133 C136 C142 -151(5) . . . . ?
C140 C133 C136 C142 -122(5) . . . . ?
C134 C133 C136 C142 112(6) 1_546 . . . ?
C139 C133 C136 C140 -74(4) . . . . ?
C132 C133 C136 C140 -29.1(15) . . . . ?
C134 C133 C136 C140 -127(3) 1_546 . . . ?
C139 C133 C136 C132 -45(3) . . . . ?
C140 C133 C136 C132 29.1(15) . . . . ?
C134 C133 C136 C132 -98(3) 1_546 . . . ?
C132 C133 C136 C139 45(3) . . . . ?
C140 C133 C136 C139 74(4) . . . . ?
C134 C133 C136 C139 -53(4) 1_546 . . . ?
C140 C133 C139 C132 14(3) . . . . ?
C134 C133 C139 C132 89(4) 1_546 . . . ?
C136 C133 C139 C132 75(3) . . . . ?
C132 C133 C139 C134 -89(4) . . . 1_546 ?
C140 C133 C139 C134 -75(2) . . . 1_546 ?
C136 C133 C139 C134 -14.7(11) . . . 1_546 ?
C132 C133 C139 C140 -14(3) . . . . ?
C134 C133 C139 C140 75(2) 1_546 . . . ?
C136 C133 C139 C140 60.5(17) . . . . ?
C132 C133 C139 C136 -75(3) . . . . ?
C140 C133 C139 C136 -60.5(17) . . . . ?
C134 C133 C139 C136 14.7(11) 1_546 . . . ?
C140 C132 C139 C133 -43(8) . . . . ?
C134 C132 C139 C133 -108(4) 1_546 . . . ?
C136 C132 C139 C133 -97(4) . . . . ?
C140 C132 C139 C134 65(6) . . . 1_546 ?
C133 C132 C139 C134 108(4) . . . 1_546 ?
C136 C132 C139 C134 11.1(10) . . . 1_546 ?
C133 C132 C139 C140 43(8) . . . . ?
C134 C132 C139 C140 -65(6) 1_546 . . . ?
C136 C132 C139 C140 -54(5) . . . . ?
C140 C132 C139 C136 54(5) . . . . ?
C133 C132 C139 C136 97(4) . . . . ?
C134 C132 C139 C136 -11.1(10) 1_546 . . . ?
C134 C136 C139 C133 -115(5) 1_546 . . . ?
C142 C136 C139 C133 -28(10) . . . . ?
C140 C136 C139 C133 92(4) . . . . ?
C132 C136 C139 C133 112(5) . . . . ?
C134 C136 C139 C132 134(4) 1_546 . . . ?
C142 C136 C139 C132 -140(8) . . . . ?
C140 C136 C139 C132 -19(2) . . . . ?
C133 C136 C139 C132 -112(5) . . . . ?
C142 C136 C139 C134 86(9) . . . 1_546 ?
C140 C136 C139 C134 -153(4) . . . 1_546 ?
C132 C136 C139 C134 -134(4) . . . 1_546 ?
C133 C136 C139 C134 115(5) . . . 1_546 ?
C134 C136 C139 C140 153(4) 1_546 . . . ?
C142 C136 C139 C140 -121(8) . . . . ?
C132 C136 C139 C140 19(2) . . . . ?
C133 C136 C139 C140 -92(4) . . . . ?
C133 C132 C140 C139 -20(4) . . . . ?
C134 C132 C140 C139 55(5) 1_546 . . . ?
C136 C132 C140 C139 55(5) . . . . ?
C139 C132 C140 C136 -55(5) . . . . ?
C133 C132 C140 C136 -76(2) . . . . ?
C134 C132 C140 C136 -0.5(12) 1_546 . . . ?
C139 C132 C140 C134 -55(5) . . . 1_546 ?
C133 C132 C140 C134 -75(2) . . . 1_546 ?
C136 C132 C140 C134 0.5(12) . . . 1_546 ?
C139 C132 C140 C133 20(4) . . . . ?
C134 C132 C140 C133 75(2) 1_546 . . . ?
C136 C132 C140 C133 76(2) . . . . ?
C133 C139 C140 C132 141(7) . . . . ?
C134 C139 C140 C132 -111(6) 1_546 . . . ?
C136 C139 C140 C132 -118(6) . . . . ?
C133 C139 C140 C136 -101(3) . . . . ?
C132 C139 C140 C136 118(6) . . . . ?
C134 C139 C140 C136 7.2(10) 1_546 . . . ?
C133 C139 C140 C134 -108(3) . . . 1_546 ?
C132 C139 C140 C134 111(6) . . . 1_546 ?
C136 C139 C140 C134 -7.2(10) . . . 1_546 ?
C132 C139 C140 C133 -141(7) . . . . ?
C134 C139 C140 C133 108(3) 1_546 . . . ?
C136 C139 C140 C133 101(3) . . . . ?
C134 C136 C140 C132 2(4) 1_546 . . . ?
C142 C136 C140 C132 175(4) . . . . ?
C139 C136 C140 C132 22(3) . . . . ?
C133 C136 C140 C132 46(3) . . . . ?
C134 C136 C140 C139 -20(3) 1_546 . . . ?
C142 C136 C140 C139 153(4) . . . . ?
C132 C136 C140 C139 -22(3) . . . . ?
C133 C136 C140 C139 24.1(11) . . . . ?
C142 C136 C140 C134 173(5) . . . 1_546 ?
C132 C136 C140 C134 -2(4) . . . 1_546 ?
C139 C136 C140 C134 20(3) . . . 1_546 ?
C133 C136 C140 C134 45(3) . . . 1_546 ?
C134 C136 C140 C133 -45(3) 1_546 . . . ?
C142 C136 C140 C133 129(4) . . . . ?
C132 C136 C140 C133 -46(3) . . . . ?
C139 C136 C140 C133 -24.1(11) . . . . ?
C139 C133 C140 C132 -22(4) . . . . ?
C134 C133 C140 C132 -79(3) 1_546 . . . ?
C136 C133 C140 C132 -92(4) . . . . ?
C132 C133 C140 C139 22(4) . . . . ?
C134 C133 C140 C139 -57(3) 1_546 . . . ?
C136 C133 C140 C139 -70(3) . . . . ?
C139 C133 C140 C136 70(3) . . . . ?
C132 C133 C140 C136 92(4) . . . . ?
C134 C133 C140 C136 12.9(8) 1_546 . . . ?
C139 C133 C140 C134 57(3) . . . 1_546 ?
C132 C133 C140 C134 79(3) . . . 1_546 ?
C136 C133 C140 C134 -12.9(8) . . . 1_546 ?
C138 C137 C141 C135 73(15) 1_464 . . 1_465 ?
C142 C137 C141 C135 -102(4) 1_464 . . 1_465 ?
C138 C137 C141 C142 176(15) 1_464 . . 1_464 ?
C135 C137 C141 C142 102(4) 1_465 . . 1_464 ?
C135 C137 C141 C138 -73(15) 1_465 . . 1_464 ?
C142 C137 C141 C138 -176(15) 1_464 . . 1_464 ?
C134 C136 C142 C137 171(4) 1_546 . . 1_646 ?
C140 C136 C142 C137 -1(6) . . . 1_646 ?
C132 C136 C142 C137 6(12) . . . 1_646 ?
C139 C136 C142 C137 102(8) . . . 1_646 ?
C133 C136 C142 C137 88(5) . . . 1_646 ?
C134 C136 C142 C141 -163(5) 1_546 . . 1_646 ?
C140 C136 C142 C141 25(8) . . . 1_646 ?
C132 C136 C142 C141 31(13) . . . 1_646 ?
C139 C136 C142 C141 128(7) . . . 1_646 ?
C133 C136 C142 C141 114(6) . . . 1_646 ?
C140 C136 C142 C134 -172(6) . . . 1_546 ?
C132 C136 C142 C134 -165(11) . . . 1_546 ?
C139 C136 C142 C134 -68(8) . . . 1_546 ?
C133 C136 C142 C134 -83(5) . . . 1_546 ?
C134 C136 C142 C138 160(4) 1_546 . . . ?
C140 C136 C142 C138 -12(5) . . . . ?
C132 C136 C142 C138 -5(10) . . . . ?
C139 C136 C142 C138 92(8) . . . . ?
C133 C136 C142 C138 77(5) . . . . ?
C134 C136 C142 C135 -155(4) 1_546 . . 1_556 ?
C140 C136 C142 C135 33(5) . . . 1_556 ?
C132 C136 C142 C135 40(10) . . . 1_556 ?
C139 C136 C142 C135 137(7) . . . 1_556 ?
C133 C136 C142 C135 123(3) . . . 1_556 ?
C137 C138 C142 C136 144(7) 1_646 . . . ?
C135 C138 C142 C136 94(3) 1_556 . . . ?
C141 C138 C142 C136 143(5) 1_646 . . . ?
C135 C138 C142 C137 -51(5) 1_556 . . 1_646 ?
C141 C138 C142 C137 -1(5) 1_646 . . 1_646 ?
C137 C138 C142 C141 1(5) 1_646 . . 1_646 ?
C135 C138 C142 C141 -49(3) 1_556 . . 1_646 ?
C137 C138 C142 C134 149(7) 1_646 . . 1_546 ?
C135 C138 C142 C134 98(3) 1_556 . . 1_546 ?
C141 C138 C142 C134 147(5) 1_646 . . 1_546 ?
C137 C138 C142 C135 51(5) 1_646 . . 1_556 ?
C141 C138 C142 C135 49(3) 1_646 . . 1_556 ?
N2 Fe1 P1 C60 158.9(6) . . . . ?
N4 Fe1 P1 C60 -22.2(6) . . . . ?
N1 Fe1 P1 C60 68.6(6) . . . . ?
N3 Fe1 P1 C60 -112.1(6) . . . . ?
P2 Fe1 P1 C60 -55(17) . . . . ?
N2 Fe1 P1 C53 36.9(5) . . . . ?
N4 Fe1 P1 C53 -144.2(5) . . . . ?
N1 Fe1 P1 C53 -53.4(5) . . . . ?
N3 Fe1 P1 C53 125.9(5) . . . . ?
P2 Fe1 P1 C53 -177(100) . . . . ?
N2 Fe1 P1 C59 -85.3(7) . . . . ?
N4 Fe1 P1 C59 93.6(6) . . . . ?
N1 Fe1 P1 C59 -175.5(7) . . . . ?
N3 Fe1 P1 C59 3.7(6) . . . . ?
P2 Fe1 P1 C59 60(17) . . . . ?
N2 Fe1 P2 C52 -98.0(6) . . . . ?
N4 Fe1 P2 C52 83.1(6) . . . . ?
N1 Fe1 P2 C52 -7.8(6) . . . . ?
N3 Fe1 P2 C52 173.0(6) . . . . ?
P1 Fe1 P2 C52 116(17) . . . . ?
N2 Fe1 P2 C45 140.8(6) . . . . ?
N4 Fe1 P2 C45 -38.0(6) . . . . ?
N1 Fe1 P2 C45 -128.9(6) . . . . ?
N3 Fe1 P2 C45 51.9(6) . . . . ?
P1 Fe1 P2 C45 -5(17) . . . . ?
N2 Fe1 P2 C51 22.3(6) . . . . ?
N4 Fe1 P2 C51 -156.6(6) . . . . ?
N1 Fe1 P2 C51 112.6(6) . . . . ?
N3 Fe1 P2 C51 -66.6(6) . . . . ?
P1 Fe1 P2 C51 -123(17) . . . . ?
N62 Fe61 P61 C111 160.6(6) . . . . ?
N64 Fe61 P61 C111 -19.6(6) . . . . ?
N63 Fe61 P61 C111 70.9(6) . . . . ?
N61 Fe61 P61 C111 -110.5(6) . . . . ?
P62 Fe61 P61 C111 -55(22) . . . . ?
N62 Fe61 P61 C105 -82.7(5) . . . . ?
N64 Fe61 P61 C105 97.1(5) . . . . ?
N63 Fe61 P61 C105 -172.4(5) . . . . ?
N61 Fe61 P61 C105 6.2(5) . . . . ?
P62 Fe61 P61 C105 61(21) . . . . ?
N62 Fe61 P61 C112 39.6(6) . . . . ?
N64 Fe61 P61 C112 -140.6(6) . . . . ?
N63 Fe61 P61 C112 -50.1(6) . . . . ?
N61 Fe61 P61 C112 128.5(6) . . . . ?
P62 Fe61 P61 C112 -176(100) . . . . ?
N62 Fe61 P62 C119 140.0(7) . . . . ?
N64 Fe61 P62 C119 -39.7(8) . . . . ?
N63 Fe61 P62 C119 -130.2(7) . . . . ?
N61 Fe61 P62 C119 51.2(8) . . . . ?
P61 Fe61 P62 C119 -4(22) . . . . ?
N62 Fe61 P62 C120 23.3(6) . . . . ?
N64 Fe61 P62 C120 -156.5(6) . . . . ?
N63 Fe61 P62 C120 113.0(6) . . . . ?
N61 Fe61 P62 C120 -65.6(6) . . . . ?
P61 Fe61 P62 C120 -121(21) . . . . ?
N62 Fe61 P62 C113 -98.3(5) . . . . ?
N64 Fe61 P62 C113 81.9(5) . . . . ?
N63 Fe61 P62 C113 -8.6(5) . . . . ?
N61 Fe61 P62 C113 172.8(5) . . . . ?
P61 Fe61 P62 C113 118(21) . . . . ?
N2 Fe1 N1 C1 -179.4(9) . . . . ?
N4 Fe1 N1 C1 1.2(9) . . . . ?
N3 Fe1 N1 C1 -146(32) . . . . ?
P2 Fe1 N1 C1 91.6(9) . . . . ?
P1 Fe1 N1 C1 -87.9(9) . . . . ?
N2 Fe1 N1 C4 6.9(10) . . . . ?
N4 Fe1 N1 C4 -172.6(10) . . . . ?
N3 Fe1 N1 C4 41(33) . . . . ?
P2 Fe1 N1 C4 -82.1(10) . . . . ?
P1 Fe1 N1 C4 98.3(10) . . . . ?
N4 Fe1 N2 C6 148(24) . . . . ?
N1 Fe1 N2 C6 -4.7(10) . . . . ?
N3 Fe1 N2 C6 175.9(10) . . . . ?
P2 Fe1 N2 C6 85.8(10) . . . . ?
P1 Fe1 N2 C6 -94.5(10) . . . . ?
N4 Fe1 N2 C9 -30(25) . . . . ?
N1 Fe1 N2 C9 177.4(10) . . . . ?
N3 Fe1 N2 C9 -2.0(11) . . . . ?
P2 Fe1 N2 C9 -92.1(10) . . . . ?
P1 Fe1 N2 C9 87.6(10) . . . . ?
N2 Fe1 N3 C11 -4.9(9) . . . . ?
N4 Fe1 N3 C11 174.5(9) . . . . ?
N1 Fe1 N3 C11 -39(33) . . . . ?
P2 Fe1 N3 C11 84.1(9) . . . . ?
P1 Fe1 N3 C11 -96.4(9) . . . . ?
N2 Fe1 N3 C14 177.9(9) . . . . ?
N4 Fe1 N3 C14 -2.7(9) . . . . ?
N1 Fe1 N3 C14 144(32) . . . . ?
P2 Fe1 N3 C14 -93.1(8) . . . . ?
P1 Fe1 N3 C14 86.4(8) . . . . ?
N2 Fe1 N4 C16 31(25) . . . . ?
N1 Fe1 N4 C16 -176.3(9) . . . . ?
N3 Fe1 N4 C16 3.2(10) . . . . ?
P2 Fe1 N4 C16 93.2(9) . . . . ?
P1 Fe1 N4 C16 -86.5(9) . . . . ?
N2 Fe1 N4 C19 -155(24) . . . . ?
N1 Fe1 N4 C19 -1.7(9) . . . . ?
N3 Fe1 N4 C19 177.7(9) . . . . ?
P2 Fe1 N4 C19 -92.2(8) . . . . ?
P1 Fe1 N4 C19 88.1(8) . . . . ?
N62 Fe61 N61 C64 0.4(10) . . . . ?
N64 Fe61 N61 C64 -179.9(10) . . . . ?
N63 Fe61 N61 C64 -51(13) . . . . ?
P61 Fe61 N61 C64 -88.7(10) . . . . ?
P62 Fe61 N61 C64 91.7(10) . . . . ?
N62 Fe61 N61 C61 -179.9(9) . . . . ?
N64 Fe61 N61 C61 -0.2(9) . . . . ?
N63 Fe61 N61 C61 129(12) . . . . ?
P61 Fe61 N61 C61 90.9(9) . . . . ?
P62 Fe61 N61 C61 -88.6(9) . . . . ?
N64 Fe61 N62 C69 127(70) . . . . ?
N63 Fe61 N62 C69 -1.8(10) . . . . ?
N61 Fe61 N62 C69 -180.0(10) . . . . ?
P61 Fe61 N62 C69 -89.3(9) . . . . ?
P62 Fe61 N62 C69 91.0(9) . . . . ?
N64 Fe61 N62 C66 -53(70) . . . . ?
N63 Fe61 N62 C66 178.8(9) . . . . ?
N61 Fe61 N62 C66 0.6(9) . . . . ?
P61 Fe61 N62 C66 91.3(9) . . . . ?
P62 Fe61 N62 C66 -88.4(9) . . . . ?
N62 Fe61 N63 C71 0.9(10) . . . . ?
N64 Fe61 N63 C71 -178.8(10) . . . . ?
N61 Fe61 N63 C71 52(13) . . . . ?
P61 Fe61 N63 C71 90.1(10) . . . . ?
P62 Fe61 N63 C71 -90.4(10) . . . . ?
N62 Fe61 N63 C74 175.1(10) . . . . ?
N64 Fe61 N63 C74 -4.6(10) . . . . ?
N61 Fe61 N63 C74 -133(12) . . . . ?
P61 Fe61 N63 C74 -95.7(10) . . . . ?
P62 Fe61 N63 C74 83.9(10) . . . . ?
N62 Fe61 N64 C76 -128(70) . . . . ?
N63 Fe61 N64 C76 0.7(10) . . . . ?
N61 Fe61 N64 C76 178.9(10) . . . . ?
P61 Fe61 N64 C76 88.3(9) . . . . ?
P62 Fe61 N64 C76 -92.1(10) . . . . ?
N62 Fe61 N64 C79 53(70) . . . . ?
N63 Fe61 N64 C79 -178.5(9) . . . . ?
N61 Fe61 N64 C79 -0.2(9) . . . . ?
P61 Fe61 N64 C79 -90.9(9) . . . . ?
P62 Fe61 N64 C79 88.8(9) . . . . ?
C4 N1 C1 C20 171.0(12) . . . . ?
Fe1 N1 C1 C20 -3.9(17) . . . . ?
C4 N1 C1 C2 -6.6(13) . . . . ?
Fe1 N1 C1 C2 178.5(8) . . . . ?
C20 C1 C2 C3 -171.1(12) . . . . ?
N1 C1 C2 C3 6.6(15) . . . . ?
C1 C2 C3 C4 -3.7(14) . . . . ?
C1 N1 C4 C5 -179.5(12) . . . . ?
Fe1 N1 C4 C5 -4.8(18) . . . . ?
C1 N1 C4 C3 4.2(14) . . . . ?
Fe1 N1 C4 C3 179.0(8) . . . . ?
C2 C3 C4 N1 -0.2(15) . . . . ?
C2 C3 C4 C5 -176.6(12) . . . . ?
N1 C4 C5 C6 -2(2) . . . . ?
C3 C4 C5 C6 173.9(11) . . . . ?
N1 C4 C5 C21 -178.8(11) . . . . ?
C3 C4 C5 C21 -2.8(18) . . . . ?
C9 N2 C6 C5 178.6(12) . . . . ?
Fe1 N2 C6 C5 0.3(18) . . . . ?
C9 N2 C6 C7 0.4(13) . . . . ?
Fe1 N2 C6 C7 -177.9(8) . . . . ?
C4 C5 C6 N2 4.4(19) . . . . ?
C21 C5 C6 N2 -178.7(11) . . . . ?
C4 C5 C6 C7 -177.5(11) . . . . ?
C21 C5 C6 C7 -0.7(18) . . . . ?
N2 C6 C7 C8 -3.0(15) . . . . ?
C5 C6 C7 C8 178.7(11) . . . . ?
C6 C7 C8 C9 4.2(16) . . . . ?
C6 N2 C9 C8 2.4(15) . . . . ?
Fe1 N2 C9 C8 -179.3(10) . . . . ?
C6 N2 C9 C10 -170.1(12) . . . . ?
Fe1 N2 C9 C10 8.2(19) . . . . ?
C7 C8 C9 N2 -4.4(17) . . . . ?
C7 C8 C9 C10 168.3(12) . . . . ?
N2 C9 C10 C11 -8(2) . . . . ?
C8 C9 C10 C11 -179.3(13) . . . . ?
N2 C9 C10 C27 176.1(12) . . . . ?
C8 C9 C10 C27 4(2) . . . . ?
C14 N3 C11 C10 -175.7(12) . . . . ?
Fe1 N3 C11 C10 6.7(17) . . . . ?
C14 N3 C11 C12 -1.1(13) . . . . ?
Fe1 N3 C11 C12 -178.7(8) . . . . ?
C9 C10 C11 N3 0(2) . . . . ?
C27 C10 C11 N3 176.2(12) . . . . ?
C9 C10 C11 C12 -173.9(13) . . . . ?
C27 C10 C11 C12 2.3(18) . . . . ?
N3 C11 C12 C13 -0.7(15) . . . . ?
C10 C11 C12 C13 174.1(12) . . . . ?
C11 C12 C13 C14 2.2(15) . . . . ?
C11 N3 C14 C15 -176.9(11) . . . . ?
Fe1 N3 C14 C15 0.8(15) . . . . ?
C11 N3 C14 C13 2.4(12) . . . . ?
Fe1 N3 C14 C13 -179.9(8) . . . . ?
C12 C13 C14 C15 176.3(12) . . . . ?
C12 C13 C14 N3 -2.9(15) . . . . ?
N3 C14 C15 C16 2(2) . . . . ?
C13 C14 C15 C16 -177.1(12) . . . . ?
N3 C14 C15 C33 -172.7(10) . . . . ?
C13 C14 C15 C33 8.2(17) . . . . ?
C19 N4 C16 C15 -177.1(12) . . . . ?
Fe1 N4 C16 C15 -1.7(18) . . . . ?
C19 N4 C16 C17 0.2(14) . . . . ?
Fe1 N4 C16 C17 175.7(9) . . . . ?
C14 C15 C16 N4 -2(2) . . . . ?
C33 C15 C16 N4 173.1(11) . . . . ?
C14 C15 C16 C17 -178.6(13) . . . . ?
C33 C15 C16 C17 -4(2) . . . . ?
N4 C16 C17 C18 -0.1(17) . . . . ?
C15 C16 C17 C18 177.3(13) . . . . ?
C16 C17 C18 C19 -0.1(17) . . . . ?
C16 N4 C19 C20 -179.3(11) . . . . ?
Fe1 N4 C19 C20 5.1(16) . . . . ?
C16 N4 C19 C18 -0.3(13) . . . . ?
Fe1 N4 C19 C18 -175.9(8) . . . . ?
C17 C18 C19 N4 0.3(15) . . . . ?
C17 C18 C19 C20 179.3(12) . . . . ?
N1 C1 C20 C19 7(2) . . . . ?
C2 C1 C20 C19 -175.7(12) . . . . ?
N1 C1 C20 C39 177.4(11) . . . . ?
C2 C1 C20 C39 -5.2(18) . . . . ?
N4 C19 C20 C1 -7.6(19) . . . . ?
C18 C19 C20 C1 173.6(12) . . . . ?
N4 C19 C20 C39 -178.4(10) . . . . ?
C18 C19 C20 C39 2.7(18) . . . . ?
C4 C5 C21 C22 102.4(15) . . . . ?
C6 C5 C21 C22 -74.5(17) . . . . ?
C4 C5 C21 C26 -77.0(16) . . . . ?
C6 C5 C21 C26 106.1(14) . . . . ?
C26 C21 C22 C23 -4(2) . . . . ?
C5 C21 C22 C23 176.3(13) . . . . ?
C21 C22 C23 C24 4(2) . . . . ?
C22 C23 C24 C25 -3(2) . . . . ?
C23 C24 C25 C26 2(2) . . . . ?
C24 C25 C26 C21 -2(3) . . . . ?
C22 C21 C26 C25 3(2) . . . . ?
C5 C21 C26 C25 -177.5(15) . . . . ?
C11 C10 C27 C32 94.0(17) . . . . ?
C9 C10 C27 C32 -89.5(17) . . . . ?
C11 C10 C27 C28 -93.3(15) . . . . ?
C9 C10 C27 C28 83.2(16) . . . . ?
C32 C27 C28 C29 -8(2) . . . . ?
C10 C27 C28 C29 -180.0(13) . . . . ?
C27 C28 C29 C30 5(3) . . . . ?
C28 C29 C30 C31 -2(3) . . . . ?
C29 C30 C31 C32 2(3) . . . . ?
C28 C27 C32 C31 8(3) . . . . ?
C10 C27 C32 C31 179.9(15) . . . . ?
C30 C31 C32 C27 -4(3) . . . . ?
C14 C15 C33 C34 72.6(17) . . . . ?
C16 C15 C33 C34 -102.6(16) . . . . ?
C14 C15 C33 C38 -110.0(13) . . . . ?
C16 C15 C33 C38 74.8(16) . . . . ?
C38 C33 C34 C35 1(2) . . . . ?
C15 C33 C34 C35 178.7(15) . . . . ?
C33 C34 C35 C36 -1(3) . . . . ?
C34 C35 C36 C37 2(3) . . . . ?
C35 C36 C37 C38 -2(3) . . . . ?
C34 C33 C38 C37 -2(2) . . . . ?
C15 C33 C38 C37 -179.5(12) . . . . ?
C36 C37 C38 C33 2(2) . . . . ?
C1 C20 C39 C40 -82.9(18) . . . . ?
C19 C20 C39 C40 88.2(17) . . . . ?
C1 C20 C39 C44 89.8(16) . . . . ?
C19 C20 C39 C44 -99.1(16) . . . . ?
C44 C39 C40 C41 8(3) . . . . ?
C20 C39 C40 C41 -178.6(17) . . . . ?
C39 C40 C41 C42 -7(3) . . . . ?
C40 C41 C42 C43 6(3) . . . . ?
C41 C42 C43 C44 -5(3) . . . . ?
C42 C43 C44 C39 7(3) . . . . ?
C40 C39 C44 C43 -8(3) . . . . ?
C20 C39 C44 C43 178.3(14) . . . . ?
C52 P2 C45 C46 154.0(13) . . . . ?
C51 P2 C45 C46 44.1(13) . . . . ?
Fe1 P2 C45 C46 -79.9(13) . . . . ?
C52 P2 C45 C50 -35.7(12) . . . . ?
C51 P2 C45 C50 -145.7(11) . . . . ?
Fe1 P2 C45 C50 90.4(10) . . . . ?
C50 C45 C46 C47 9(2) . . . . ?
P2 C45 C46 C47 179.6(12) . . . . ?
C45 C46 C47 C48 -5(2) . . . . ?
C46 C47 C48 C49 -2(3) . . . . ?
C47 C48 C49 C50 4(3) . . . . ?
C48 C49 C50 C45 0(3) . . . . ?
C46 C45 C50 C49 -7(2) . . . . ?
P2 C45 C50 C49 -177.6(14) . . . . ?
C60 P1 C53 C58 138.4(12) . . . . ?
C59 P1 C53 C58 31.8(14) . . . . ?
Fe1 P1 C53 C58 -95.5(12) . . . . ?
C60 P1 C53 C54 -36.9(13) . . . . ?
C59 P1 C53 C54 -143.5(11) . . . . ?
Fe1 P1 C53 C54 89.2(11) . . . . ?
C58 C53 C54 C55 6(2) . . . . ?
P1 C53 C54 C55 -179.0(12) . . . . ?
C53 C54 C55 C56 -5(3) . . . . ?
C54 C55 C56 C57 2(3) . . . . ?
C55 C56 C57 C58 2(3) . . . . ?
C54 C53 C58 C57 -3(2) . . . . ?
P1 C53 C58 C57 -178.1(13) . . . . ?
C56 C57 C58 C53 -1(3) . . . . ?
C64 N61 C61 C80 -178.2(12) . . . . ?
Fe61 N61 C61 C80 2.1(18) . . . . ?
C64 N61 C61 C62 0.8(14) . . . . ?
Fe61 N61 C61 C62 -178.9(9) . . . . ?
N61 C61 C62 C63 0.7(16) . . . . ?
C80 C61 C62 C63 179.8(12) . . . . ?
C61 C62 C63 C64 -1.7(15) . . . . ?
C61 N61 C64 C65 -179.8(12) . . . . ?
Fe61 N61 C64 C65 -0.1(18) . . . . ?
C61 N61 C64 C63 -2.1(14) . . . . ?
Fe61 N61 C64 C63 177.7(8) . . . . ?
C62 C63 C64 N61 2.4(16) . . . . ?
C62 C63 C64 C65 -179.6(12) . . . . ?
N61 C64 C65 C66 -1(2) . . . . ?
C63 C64 C65 C66 -178.9(12) . . . . ?
N61 C64 C65 C81 -178.8(11) . . . . ?
C63 C64 C65 C81 3.6(17) . . . . ?
C64 C65 C66 N62 2.4(19) . . . . ?
C81 C65 C66 N62 179.9(10) . . . . ?
C64 C65 C66 C67 -179.4(11) . . . . ?
C81 C65 C66 C67 -1.9(17) . . . . ?
C69 N62 C66 C65 178.4(10) . . . . ?
Fe61 N62 C66 C65 -2.0(16) . . . . ?
C69 N62 C66 C67 0.0(12) . . . . ?
Fe61 N62 C66 C67 179.5(7) . . . . ?
C65 C66 C67 C68 -177.8(11) . . . . ?
N62 C66 C67 C68 0.7(13) . . . . ?
C66 C67 C68 C69 -1.1(13) . . . . ?
C66 N62 C69 C68 -0.7(13) . . . . ?
Fe61 N62 C69 C68 179.8(8) . . . . ?
C66 N62 C69 C70 -178.5(11) . . . . ?
Fe61 N62 C69 C70 2.0(18) . . . . ?
C67 C68 C69 N62 1.1(14) . . . . ?
C67 C68 C69 C70 179.0(12) . . . . ?
N62 C69 C70 C71 -1(2) . . . . ?
C68 C69 C70 C71 -178.2(12) . . . . ?
N62 C69 C70 C87 174.6(11) . . . . ?
C68 C69 C70 C87 -2.9(19) . . . . ?
C69 C70 C71 N63 0(2) . . . . ?
C87 C70 C71 N63 -175.7(11) . . . . ?
C69 C70 C71 C72 -177.1(12) . . . . ?
C87 C70 C71 C72 7.6(19) . . . . ?
C74 N63 C71 C70 -175.2(12) . . . . ?
Fe61 N63 C71 C70 0.0(18) . . . . ?
C74 N63 C71 C72 1.8(13) . . . . ?
Fe61 N63 C71 C72 177.0(8) . . . . ?
C70 C71 C72 C73 174.8(13) . . . . ?
N63 C71 C72 C73 -2.3(14) . . . . ?
C71 C72 C73 C74 1.8(15) . . . . ?
C72 C73 C74 C75 176.4(13) . . . . ?
C72 C73 C74 N63 -0.8(15) . . . . ?
C71 N63 C74 C75 -178.0(12) . . . . ?
Fe61 N63 C74 C75 6.8(17) . . . . ?
C71 N63 C74 C73 -0.6(14) . . . . ?
Fe61 N63 C74 C73 -175.9(8) . . . . ?
C73 C74 C75 C76 179.3(13) . . . . ?
N63 C74 C75 C76 -4(2) . . . . ?
C73 C74 C75 C93 1.2(19) . . . . ?
N63 C74 C75 C93 178.0(11) . . . . ?
C79 N64 C76 C75 -179.2(12) . . . . ?
Fe61 N64 C76 C75 1.5(19) . . . . ?
C79 N64 C76 C77 1.8(14) . . . . ?
Fe61 N64 C76 C77 -177.6(8) . . . . ?
C74 C75 C76 N64 0(2) . . . . ?
C93 C75 C76 N64 177.7(11) . . . . ?
C74 C75 C76 C77 178.5(13) . . . . ?
C93 C75 C76 C77 -3.4(19) . . . . ?
N64 C76 C77 C78 -1.3(15) . . . . ?
C75 C76 C77 C78 179.7(13) . . . . ?
C76 C77 C78 C79 0.2(14) . . . . ?
C76 N64 C79 C80 179.7(11) . . . . ?
Fe61 N64 C79 C80 -1.0(17) . . . . ?
C76 N64 C79 C78 -1.6(13) . . . . ?
Fe61 N64 C79 C78 177.7(8) . . . . ?
C77 C78 C79 C80 179.6(11) . . . . ?
C77 C78 C79 N64 0.9(14) . . . . ?
N64 C79 C80 C61 2.8(18) . . . . ?
C78 C79 C80 C61 -175.7(11) . . . . ?
N64 C79 C80 C99 -179.6(11) . . . . ?
C78 C79 C80 C99 1.9(17) . . . . ?
N61 C61 C80 C79 -3(2) . . . . ?
C62 C61 C80 C79 177.6(13) . . . . ?
N61 C61 C80 C99 179.0(11) . . . . ?
C62 C61 C80 C99 0.1(19) . . . . ?
C66 C65 C81 C82 -82.2(18) . . . . ?
C64 C65 C81 C82 95.4(17) . . . . ?
C66 C65 C81 C86 89.6(15) . . . . ?
C64 C65 C81 C86 -92.9(15) . . . . ?
C86 C81 C82 C83 10(3) . . . . ?
C65 C81 C82 C83 -178.2(16) . . . . ?
C81 C82 C83 C84 -14(3) . . . . ?
C82 C83 C84 C85 16(3) . . . . ?
C83 C84 C85 C86 -14(3) . . . . ?
C84 C85 C86 C81 11(2) . . . . ?
C82 C81 C86 C85 -9(2) . . . . ?
C65 C81 C86 C85 179.3(12) . . . . ?
C71 C70 C87 C88 87.2(16) . . . . ?
C69 C70 C87 C88 -88.5(16) . . . . ?
C71 C70 C87 C92 -98.3(15) . . . . ?
C69 C70 C87 C92 86.0(16) . . . . ?
C92 C87 C88 C89 9(2) . . . . ?
C70 C87 C88 C89 -177.0(13) . . . . ?
C87 C88 C89 C90 -12(3) . . . . ?
C88 C89 C90 C91 12(3) . . . . ?
C89 C90 C91 C92 -10(3) . . . . ?
C90 C91 C92 C87 8(2) . . . . ?
C88 C87 C92 C91 -7(2) . . . . ?
C70 C87 C92 C91 178.1(13) . . . . ?
C74 C75 C93 C94 89.2(16) . . . . ?
C76 C75 C93 C94 -89.0(17) . . . . ?
C74 C75 C93 C98 -86.4(16) . . . . ?
C76 C75 C93 C98 95.3(15) . . . . ?
C98 C93 C94 C95 -8(2) . . . . ?
C75 C93 C94 C95 176.4(13) . . . . ?
C93 C94 C95 C96 7(2) . . . . ?
C94 C95 C96 C97 -6(3) . . . . ?
C95 C96 C97 C98 6(3) . . . . ?
C94 C93 C98 C97 9(2) . . . . ?
C75 C93 C98 C97 -175.3(14) . . . . ?
C96 C97 C98 C93 -8(3) . . . . ?
C79 C80 C99 C104 -90.0(15) . . . . ?
C61 C80 C99 C104 87.6(15) . . . . ?
C79 C80 C99 C100 96.2(14) . . . . ?
C61 C80 C99 C100 -86.1(16) . . . . ?
C104 C99 C100 C101 7(2) . . . . ?
C80 C99 C100 C101 -179.0(14) . . . . ?
C99 C100 C101 C102 -8(2) . . . . ?
C100 C101 C102 C103 8(3) . . . . ?
C101 C102 C103 C104 -6(3) . . . . ?
C100 C99 C104 C103 -4(2) . . . . ?
C80 C99 C104 C103 -178.0(11) . . . . ?
C102 C103 C104 C99 4(2) . . . . ?
C111 P61 C105 C106 -137.0(11) . . . . ?
C112 P61 C105 C106 -27.3(12) . . . . ?
Fe61 P61 C105 C106 100.0(10) . . . . ?
C111 P61 C105 C110 50.5(11) . . . . ?
C112 P61 C105 C110 160.2(10) . . . . ?
Fe61 P61 C105 C110 -72.6(10) . . . . ?
C110 C105 C106 C107 -6(2) . . . . ?
P61 C105 C106 C107 -178.8(13) . . . . ?
C105 C106 C107 C108 10(2) . . . . ?
C106 C107 C108 C109 -11(2) . . . . ?
C107 C108 C109 C110 11(3) . . . . ?
C108 C109 C110 C105 -7(3) . . . . ?
C106 C105 C110 C109 3.6(19) . . . . ?
P61 C105 C110 C109 176.4(11) . . . . ?
C119 P62 C113 C114 -155.6(12) . . . . ?
C120 P62 C113 C114 -47.1(13) . . . . ?
Fe61 P62 C113 C114 77.3(11) . . . . ?
C119 P62 C113 C118 23.0(13) . . . . ?
C120 P62 C113 C118 131.4(12) . . . . ?
Fe61 P62 C113 C118 -104.1(11) . . . . ?
C118 C113 C114 C115 6(2) . . . . ?
P62 C113 C114 C115 -175.8(14) . . . . ?
C113 C114 C115 C116 -7(3) . . . . ?
C114 C115 C116 C117 9(3) . . . . ?
C115 C116 C117 C118 -11(4) . . . . ?
C114 C113 C118 C117 -5(2) . . . . ?
P62 C113 C118 C117 176.3(11) . . . . ?
C116 C117 C118 C113 8(3) . . . . ?
